data_4339523
loop_
_publ_author_name
'Neofotistou, Eleftheria'
'Malliakas, Christos D.'
'Trikalitis, Pantelis N.'

_publ_section_title
;
 Novel coordination polymers based on the tetrathioterephthalate dianion
 as the bridging ligand.
;
_journal_issue 21
_journal_name_full 'Inorganic chemistry'
_journal_page_first 8487
_journal_page_last 8489
_journal_paper_doi 10.1021/ic701414v
_journal_volume 46
_journal_year 2007
_chemical_formula_sum 'C17 H25 N3 O3 S4 Zn'
_chemical_formula_weight 513
_chemical_name_systematic ' ?'
_space_group_IT_number 2
_symmetry_cell_setting triclinic
_symmetry_space_group_name_Hall '-P 1'
_symmetry_space_group_name_H-M 'P -1'
_cell_angle_alpha 94.219(10)
_cell_angle_beta 99.415(11)
_cell_angle_gamma 92.663(10)
_cell_formula_units_Z 2
_cell_length_a 7.0008(10)
_cell_length_b 9.7164(11)
_cell_length_c 16.693(2)
_cell_measurement_reflns_used 9681
_cell_volume 1115.2(2)
_computing_publication_material '(Jana2000; Petricek and Dusek, 2000)'
_computing_structure_refinement '(Jana2000; Petricek and Dusek, 2000)'
_diffrn_ambient_temperature 100.0(3)
_diffrn_measured_fraction_theta_full 0.80
_diffrn_radiation_type MoK\a
_diffrn_radiation_wavelength 0.70926
_diffrn_reflns_av_R_equivalents 0.1433
_diffrn_reflns_av_sigmaI/netI 0.1343
_diffrn_reflns_limit_h_max 9
_diffrn_reflns_limit_h_min -9
_diffrn_reflns_limit_k_max 12
_diffrn_reflns_limit_k_min -12
_diffrn_reflns_limit_l_max 22
_diffrn_reflns_limit_l_min -22
_diffrn_reflns_number 14818
_diffrn_reflns_theta_full 25.03
_diffrn_reflns_theta_max 29.30
_diffrn_reflns_theta_min 2.10
_exptl_absorpt_coefficient_mu 1.508
_exptl_absorpt_correction_T_max 0.8309
_exptl_absorpt_correction_T_min 0.6894
_exptl_absorpt_correction_type integration
_exptl_absorpt_process_details 'x-shape 2.07'
_exptl_crystal_density_diffrn 1.5273
_exptl_crystal_F_000 532
_exptl_crystal_size_max 0.27
_exptl_crystal_size_mid 0.20
_exptl_crystal_size_min 0.15
_refine_diff_density_max 0.60
_refine_diff_density_min -0.54
_refine_ls_extinction_method none
_refine_ls_goodness_of_fit_gt 1.34
_refine_ls_goodness_of_fit_ref 1.19
_refine_ls_number_parameters 253
_refine_ls_number_reflns 3204
_refine_ls_number_restraints 100
_refine_ls_R_factor_all 0.1165
_refine_ls_R_factor_gt 0.0724
_refine_ls_shift/su_max 0.0087
_refine_ls_shift/su_mean 0.0015
_refine_ls_structure_factor_coef Fsqd
_refine_ls_weighting_details w=1/(\s^2^(I)+0.0016I^2^)
_refine_ls_weighting_scheme sigma
_refine_ls_wR_factor_gt 0.1162
_refine_ls_wR_factor_ref 0.1277
_reflns_number_gt 2176
_reflns_number_total 3204
_reflns_threshold_expression I>2\s(I)
_cod_data_source_file ic701414v-file002.cif
_cod_data_source_block (I)
_cod_original_cell_volume 1115.2(3)
_cod_original_formula_sum 'C17 H25 N3 O3 S4 Zn1'
_cod_database_code 4339523

loop_
_symmetry_equiv_pos_site_id
_symmetry_equiv_pos_as_xyz
1 x,y,z
2 -x,-y,-z

loop_
_atom_site_label
_atom_site_type_symbol
_atom_site_fract_x
_atom_site_fract_y
_atom_site_fract_z
_atom_site_adp_type
_atom_site_U_iso_or_equiv
_atom_site_symmetry_multiplicity
_atom_site_occupancy
_atom_site_calc_flag
Zn1 Zn 0.57842(14) 0.79793(8) 0.24502(6) Uani 0.0270(3) 2 1 d
S1 S 0.1071(3) 0.24520(18) 0.67828(13) Uani 0.0307(7) 2 1 d
S2 S 0.5324(3) 0.63014(18) 0.35930(13) Uani 0.0318(7) 2 1 d
S3 S 0.2327(3) 0.79382(18) 0.17494(13) Uani 0.0312(7) 2 1 d
S4 S 0.5132(3) 0.59144(18) 0.14502(13) Uani 0.0323(7) 2 1 d
O1 O 0.4567(8) 0.0276(5) 0.6744(3) Uani 0.0315(19) 2 1 d
O2 O 0.3123(8) 0.0776(5) 0.8334(3) Uani 0.0329(19) 2 1 d
O3 O 0.7647(10) 0.8440(6) 0.7974(5) Uani 0.062(3) 2 1 d
C1 C 0.2244(11) 0.3488(6) 0.6224(5) Uani 0.026(2) 2 1 d
C2 C 0.8931(11) 0.5744(6) 0.4414(5) Uani 0.027(2) 2 1 d
C3 C 0.8025(11) 0.4993(7) 0.4943(5) Uani 0.031(3) 2 1 d
C4 C 0.0929(11) 0.5736(7) 0.4484(5) Uani 0.033(3) 2 1 d
C5 C 0.7138(11) 0.3512(7) 0.8770(5) Uani 0.028(3) 2 1 d
C6 C 0.1387(11) 0.5734(7) 0.0602(5) Uani 0.028(2) 2 1 d
C7 C 0.0537(11) 0.3956(7) 0.9487(5) Uani 0.031(3) 2 1 d
C8 C 0.8083(12) 0.5336(7) 0.9914(5) Uani 0.031(3) 2 1 d
C9 C 0.4010(12) 0.9729(7) 0.3606(5) Uani 0.034(3) 2 1 d
C10 C 0.5048(16) 0.7994(8) 0.5725(6) Uani 0.057(4) 2 1 d
C11 C 0.2024(15) 0.0727(8) 0.4531(7) Uani 0.054(4) 2 1 d
C12 C 0.4028(11) 0.9775(6) 0.8596(5) Uani 0.029(3) 2 1 d
C13 C 0.4597(13) 0.7875(7) 0.9444(6) Uani 0.044(3) 2 1 d
C14 C 0.1820(13) 0.9344(8) 0.9531(6) Uani 0.042(3) 2 1 d
C15 C 0.9141(14) 0.8424(8) 0.7666(6) Uani 0.045(3) 2 1 d
C16 C 0.0634(17) 0.4030(9) 0.2310(8) Uani 0.064(5) 2 1 d
C17 C 0.8203(16) 0.2639(10) 0.2858(7) Uani 0.064(4) 2 1 d
N1 N 0.3650(11) 0.0765(6) 0.4111(5) Uani 0.042(3) 2 1 d
N2 N 0.3521(10) 0.9045(6) 0.9174(4) Uani 0.036(3) 2 1 d
N3 N 0.9934(11) 0.2691(6) 0.2495(5) Uani 0.040(3) 2 1 d
H1 H 0.658484 0.497791 0.491135 Uiso 0.037 2 1 d
H2 H 0.16262 0.626518 0.411599 Uiso 0.0401 2 1 d
H3 H 0.093523 0.320982 0.911402 Uiso 0.0376 2 1 d
H4 H 0.67048 0.559687 0.985507 Uiso 0.0375 2 1 d
H5 H 0.312744 0.887449 0.347623 Uiso 0.0406 2 1 d
H6 H 0.367923 0.826326 0.558544 Uiso 0.0684 2 1 d
H7 H 0.538996 0.74066 0.525763 Uiso 0.0684 2 1 d
H8 H 0.518188 0.746165 0.621949 Uiso 0.0684 2 1 d
H9 H 0.200577 0.162451 0.486274 Uiso 0.0651 2 1 d
H10 H 0.079775 0.057289 0.412588 Uiso 0.0651 2 1 d
H11 H 0.213205 -0.004442 0.48983 Uiso 0.0651 2 1 d
H12 H 0.518123 0.95535 0.833784 Uiso 0.0349 2 1 d
H13 H 0.369217 0.703409 0.938917 Uiso 0.0531 2 1 d
H14 H 0.562302 0.771048 0.910123 Uiso 0.0531 2 1 d
H15 H 0.521706 0.807585 1.002688 Uiso 0.0531 2 1 d
H16 H 0.081756 0.856172 0.937302 Uiso 0.0505 2 1 d
H17 H 0.218406 0.94617 1.01374 Uiso 0.0505 2 1 d
H18 H 0.128482 1.021382 0.932776 Uiso 0.0505 2 1 d
H19 H 0.962324 0.935669 0.754248 Uiso 0.0539 2 1 d
H20 H -0.049232 0.458791 0.212031 Uiso 0.0769 2 1 d
H21 H 0.143621 0.451642 0.281051 Uiso 0.0769 2 1 d
H22 H 0.144441 0.39132 0.187189 Uiso 0.0769 2 1 d
H23 H 0.71156 0.301097 0.248624 Uiso 0.0764 2 1 d
H24 H 0.785186 0.16594 0.294816 Uiso 0.0764 2 1 d
H25 H 0.844111 0.320974 0.339219 Uiso 0.0764 2 1 d

loop_
_atom_site_aniso_label
_atom_site_aniso_type_symbol
_atom_site_aniso_U_11
_atom_site_aniso_U_22
_atom_site_aniso_U_33
_atom_site_aniso_U_12
_atom_site_aniso_U_13
_atom_site_aniso_U_23
Zn1 Zn 0.0264(5) 0.0315(5) 0.0226(6) 0.0007(3) 0.0025(4) 0.0028(3)
S1 S 0.0254(11) 0.0379(10) 0.0290(12) -0.0027(7) 0.0042(9) 0.0071(7)
S2 S 0.0208(11) 0.0448(11) 0.0307(12) 0.0008(7) 0.0059(9) 0.0059(8)
S3 S 0.0299(11) 0.0341(10) 0.0291(12) 0.0009(7) 0.0057(9) -0.0020(7)
S4 S 0.0270(11) 0.0397(11) 0.0283(12) 0.0017(7) 0.0011(9) -0.0014(7)
O1 O 0.033(3) 0.037(3) 0.025(3) -0.002(2) 0.011(3) -0.0035(19)
O2 O 0.031(3) 0.037(3) 0.031(3) 0.005(2) 0.003(3) 0.006(2)
O3 O 0.043(4) 0.069(4) 0.078(6) 0.009(3) 0.024(4) -0.003(3)
C1 C 0.027(4) 0.031(4) 0.019(4) -0.001(3) 0.001(3) -0.001(3)
C2 C 0.029(4) 0.026(4) 0.026(4) -0.006(3) 0.007(3) 0.000(3)
C3 C 0.015(4) 0.045(4) 0.034(5) 0.002(3) 0.010(3) 0.007(3)
C4 C 0.023(4) 0.042(4) 0.036(5) -0.001(3) 0.008(4) 0.011(3)
C5 C 0.023(4) 0.033(4) 0.030(5) -0.001(3) 0.004(3) 0.007(3)
C6 C 0.022(4) 0.031(4) 0.028(4) -0.001(3) -0.003(3) 0.006(3)
C7 C 0.030(5) 0.033(4) 0.030(5) -0.001(3) 0.007(4) -0.006(3)
C8 C 0.025(4) 0.040(4) 0.029(5) 0.005(3) 0.007(4) 0.001(3)
C9 C 0.037(5) 0.036(4) 0.026(5) 0.000(3) -0.001(4) 0.001(3)
C10 C 0.072(8) 0.046(5) 0.054(7) -0.018(4) 0.027(6) -0.015(4)
C11 C 0.049(6) 0.049(5) 0.065(7) -0.004(4) 0.019(5) -0.014(4)
C12 C 0.021(4) 0.035(4) 0.030(5) 0.000(3) 0.005(3) -0.006(3)
C13 C 0.056(6) 0.040(4) 0.041(6) 0.012(4) 0.016(5) 0.010(3)
C14 C 0.042(5) 0.055(5) 0.032(5) 0.005(4) 0.010(4) 0.012(3)
C15 C 0.040(6) 0.043(5) 0.049(6) -0.003(3) 0.001(5) 0.003(4)
C16 C 0.077(8) 0.046(5) 0.082(9) 0.005(4) 0.047(7) 0.011(5)
C17 C 0.060(7) 0.065(6) 0.066(8) -0.022(5) 0.032(6) -0.023(5)
N1 N 0.046(5) 0.036(4) 0.045(5) -0.005(3) 0.020(4) -0.005(3)
N2 N 0.030(4) 0.043(4) 0.037(5) 0.001(3) 0.010(3) 0.008(3)
N3 N 0.045(5) 0.039(4) 0.039(5) 0.000(3) 0.022(4) 0.000(3)

loop_
_atom_type_symbol
_atom_type_scat_dispersion_real
_atom_type_scat_dispersion_imag
_atom_type_scat_source
_atom_type_scat_Cromer_Mann_a1
_atom_type_scat_Cromer_Mann_b1
_atom_type_scat_Cromer_Mann_a2
_atom_type_scat_Cromer_Mann_b2
_atom_type_scat_Cromer_Mann_a3
_atom_type_scat_Cromer_Mann_b3
_atom_type_scat_Cromer_Mann_a4
_atom_type_scat_Cromer_Mann_b4
_atom_type_scat_Cromer_Mann_c
C 0.003 0.002 'International Tables Vol C Tables  4.2.6.8 and 6.1.1.4' 2.31 20.843901 1.02 10.2075 1.5886 0.5687 0.865 51.651199 0.2156
H 0.000 0.000 'International Tables Vol C Tables  4.2.6.8 and 6.1.1.4' 0.493002 10.5109 0.322912 26.1257 0.140191 3.14236 0.04081 57.799702 0.003038
S 0.126 0.125 'International Tables Vol C Tables  4.2.6.8 and 6.1.1.4' 6.9053 1.4679 5.2034 22.215099 1.4379 0.2536 1.5863 56.172001 0.8669
Zn 0.290 1.433 'International Tables Vol C Tables  4.2.6.8 and 6.1.1.4' 14.0743 3.2655 7.0318 0.2333 5.1652 10.3163 2.41 58.709702 1.3041
N 0.007 0.003 'International Tables Vol C Tables  4.2.6.8 and 6.1.1.4' 12.2126 0.0057 3.1322 9.8933 2.0125 28.997499 1.1663 0.5826 -11.529
O 0.011 0.006 'International Tables Vol C Tables  4.2.6.8 and 6.1.1.4' 3.0485 13.2771 2.2868 5.7011 1.5463 0.3239 0.867 32.908901 0.2508

loop_
_geom_angle_atom_site_label_1
_geom_angle_atom_site_label_2
_geom_angle_atom_site_label_3
_geom_angle_site_symmetry_1
_geom_angle_site_symmetry_3
_geom_angle
_geom_angle_publ_flag
S1 Zn1 S2 2_666 . 70.30(7) yes
S1 Zn1 S3 2_666 . 167.90(7) yes
S1 Zn1 S4 2_666 . 102.13(7) yes
S1 Zn1 O1 2_666 2_666 92.86(15) yes
S1 Zn1 O2 2_666 2_666 95.17(16) yes
S1 Zn1 C1 2_666 2_666 35.54(16) yes
S1 Zn1 C5 2_666 2_666 137.27(15) yes
S1 Zn1 C9 2_666 . 103.85(16) yes
S1 Zn1 C12 2_666 2_676 112.84(16) yes
S1 Zn1 H5 2_666 . 112.48(6) yes
S1 Zn1 H12 2_666 2_676 125.82(5) yes
S2 Zn1 S3 . . 98.76(7) yes
S2 Zn1 S4 . . 87.35(7) yes
S2 Zn1 O1 . 2_666 90.42(15) yes
S2 Zn1 O2 . 2_666 165.41(16) yes
S2 Zn1 C1 . 2_666 34.76(16) yes
S2 Zn1 C5 . 2_666 94.12(16) yes
S2 Zn1 C9 . . 77.23(16) yes
S2 Zn1 C12 . 2_676 168.52(16) yes
S2 Zn1 H5 . . 65.95(5) yes
S2 Zn1 H12 . 2_676 149.67(6) yes
S3 Zn1 S4 . . 71.45(7) yes
S3 Zn1 O1 . 2_666 92.36(15) yes
S3 Zn1 O2 . 2_666 95.59(16) yes
S3 Zn1 C1 . 2_666 133.28(16) yes
S3 Zn1 C5 . 2_666 35.57(15) yes
S3 Zn1 C9 . . 77.87(16) yes
S3 Zn1 C12 . 2_676 78.92(15) yes
S3 Zn1 H5 . . 65.53(5) yes
S3 Zn1 H12 . 2_676 66.27(5) yes
S4 Zn1 O1 . 2_666 163.08(16) yes
S4 Zn1 O2 . 2_666 94.79(15) yes
S4 Zn1 C1 . 2_666 95.32(14) yes
S4 Zn1 C5 . 2_666 35.88(15) yes
S4 Zn1 C9 . . 142.99(16) yes
S4 Zn1 C12 . 2_676 102.37(15) yes
S4 Zn1 H5 . . 123.66(6) yes
S4 Zn1 H12 . 2_676 110.46(6) yes
O1 Zn1 O2 2_666 2_666 91.6(2) yes
O1 Zn1 C1 2_666 2_666 92.35(19) yes
O1 Zn1 C5 2_666 2_666 127.8(2) yes
O1 Zn1 C9 2_666 . 21.5(2) yes
O1 Zn1 C12 2_666 2_676 78.5(2) yes
O1 Zn1 H5 2_666 . 41.30(15) yes
O1 Zn1 H12 2_666 2_676 65.28(14) yes
O2 Zn1 C1 2_666 2_666 130.7(2) yes
O2 Zn1 C5 2_666 2_666 96.1(2) yes
O2 Zn1 C9 2_666 . 108.5(2) yes
O2 Zn1 C12 2_666 2_676 21.7(2) yes
O2 Zn1 H5 2_666 . 123.29(15) yes
O2 Zn1 H12 2_666 2_676 41.56(15) yes
C1 Zn1 C5 2_666 2_666 119.02(19) yes
C1 Zn1 C9 2_666 . 90.8(2) yes
C1 Zn1 C12 2_666 2_676 147.3(2) yes
C1 Zn1 H5 2_666 . 89.11(16) yes
C1 Zn1 H12 2_666 2_676 152.84(13) yes
C5 Zn1 C9 2_666 . 111.2(2) yes
C5 Zn1 C12 2_666 2_676 90.4(2) yes
C5 Zn1 H5 2_666 . 95.01(16) yes
C5 Zn1 H12 2_666 2_676 87.76(14) yes
C9 Zn1 C12 . 2_676 91.3(2) yes
C9 Zn1 H5 . . 19.80(15) yes
C9 Zn1 H12 . 2_676 73.92(15) yes
C12 Zn1 H5 2_676 . 103.16(16) yes
C12 Zn1 H12 2_676 2_676 19.92(16) yes
H5 Zn1 H12 . 2_676 83.73(2) yes
Zn1 S1 S2 2_666 2_666 58.34(6) yes
Zn1 S1 C1 2_666 . 88.0(3) yes
Zn1 S1 C2 2_666 2_666 116.48(18) yes
Zn1 S1 H2 2_666 2_566 159.45(9) yes
S2 S1 C1 2_666 . 29.7(2) yes
S2 S1 C2 2_666 2_666 58.19(17) yes
S2 S1 H2 2_666 2_566 103.03(8) yes
C1 S1 C2 . 2_666 28.5(3) yes
C1 S1 H2 . 2_566 73.7(3) yes
C2 S1 H2 2_666 2_566 45.32(17) yes
Zn1 S2 S1 . 2_666 51.36(6) yes
Zn1 S2 C1 . 2_666 81.3(3) yes
Zn1 S2 C2 . . 109.04(18) yes
Zn1 S2 H1 . . 153.51(8) yes
Zn1 S2 H2 . . 116.01(7) yes
Zn1 S2 H5 . . 60.27(4) yes
Zn1 S2 H7 . . 120.30(7) yes
S1 S2 C1 2_666 2_666 29.9(3) yes
S1 S2 C2 2_666 . 57.72(17) yes
S1 S2 H1 2_666 . 102.39(7) yes
S1 S2 H2 2_666 . 156.31(8) yes
S1 S2 H5 2_666 . 95.76(6) yes
S1 S2 H7 2_666 . 102.21(7) yes
C1 S2 C2 2_666 . 27.8(3) yes
C1 S2 H1 2_666 . 72.6(3) yes
C1 S2 H2 2_666 . 152.0(3) yes
C1 S2 H5 2_666 . 116.8(2) yes
C1 S2 H7 2_666 . 87.4(3) yes
C2 S2 H1 . . 45.11(17) yes
C2 S2 H2 . . 130.32(19) yes
C2 S2 H5 . . 133.16(14) yes
C2 S2 H7 . . 75.09(17) yes
H1 S2 H2 . . 86.84(6) yes
H1 S2 H5 . . 128.90(8) yes
H1 S2 H7 . . 55.37(4) yes
H2 S2 H5 . . 62.25(4) yes
H2 S2 H7 . . 65.00(5) yes
H5 S2 H7 . . 74.31(5) yes
Zn1 S3 S4 . . 53.98(6) yes
Zn1 S3 C5 . 2_666 84.7(3) yes
Zn1 S3 C6 . . 112.21(17) yes
Zn1 S3 H3 . 2_566 155.29(8) yes
Zn1 S3 H5 . . 62.91(5) yes
Zn1 S3 H12 . 2_676 62.82(5) yes
S4 S3 C5 . 2_666 30.7(2) yes
S4 S3 C6 . . 58.24(16) yes
S4 S3 H3 . 2_566 102.37(7) yes
S4 S3 H5 . . 107.73(7) yes
S4 S3 H12 . 2_676 97.31(7) yes
C5 S3 C6 2_666 . 27.5(3) yes
C5 S3 H3 2_666 2_566 72.0(2) yes
C5 S3 H5 2_666 . 131.9(3) yes
C5 S3 H12 2_666 2_676 115.9(3) yes
C6 S3 H3 . 2_566 44.96(16) yes
C6 S3 H5 . . 146.67(18) yes
C6 S3 H12 . 2_676 127.92(19) yes
H3 S3 H5 2_566 . 128.38(8) yes
H3 S3 H12 2_566 2_676 135.14(8) yes
H5 S3 H12 . 2_676 81.18(4) yes
Zn1 S4 S3 . . 54.58(6) yes
Zn1 S4 C5 . 2_666 85.1(2) yes
Zn1 S4 C6 . . 112.34(17) yes
Zn1 S4 H4 . 2_666 155.80(9) yes
S3 S4 C5 . 2_666 30.5(2) yes
S3 S4 C6 . . 57.77(16) yes
S3 S4 H4 . 2_666 102.67(7) yes
C5 S4 C6 2_666 . 27.3(3) yes
C5 S4 H4 2_666 2_666 72.5(2) yes
C6 S4 H4 . 2_666 45.56(16) yes
Zn1 O1 C9 2_666 2_666 119.2(4) yes
Zn1 O1 C10 2_666 1_545 179.0(3) yes
Zn1 O1 N1 2_666 2_656 148.3(3) yes
Zn1 O1 H5 2_666 2_666 90.21(18) yes
Zn1 O1 H6 2_666 1_545 159.4(3) yes
Zn1 O1 H8 2_666 1_545 158.8(2) yes
Zn1 O1 H12 2_666 1_545 70.34(15) yes
Zn1 O1 H24 2_666 2_656 105.1(2) yes
C9 O1 C10 2_666 1_545 60.9(4) yes
C9 O1 N1 2_666 2_656 29.1(4) yes
C9 O1 H5 2_666 2_666 29.0(3) yes
C9 O1 H6 2_666 1_545 76.1(4) yes
C9 O1 H8 2_666 1_545 71.2(4) yes
C9 O1 H12 2_666 1_545 116.2(5) yes
C9 O1 H24 2_666 2_656 133.5(4) yes
C10 O1 N1 1_545 2_656 31.8(3) yes
C10 O1 H5 1_545 2_666 89.9(3) yes
C10 O1 H6 1_545 1_545 21.2(2) yes
C10 O1 H8 1_545 1_545 20.3(2) yes
C10 O1 H12 1_545 1_545 108.7(3) yes
C10 O1 H24 1_545 2_656 74.5(2) yes
N1 O1 H5 2_656 2_666 58.1(2) yes
N1 O1 H6 2_656 1_545 48.28(19) yes
N1 O1 H8 2_656 1_545 44.36(18) yes
N1 O1 H12 2_656 1_545 116.7(3) yes
N1 O1 H24 2_656 2_656 105.5(2) yes
H5 O1 H6 2_666 1_545 104.0(2) yes
H5 O1 H8 2_666 1_545 98.7(2) yes
H5 O1 H12 2_666 1_545 108.9(2) yes
H5 O1 H24 2_666 2_656 159.3(3) yes
H6 O1 H8 1_545 1_545 34.09(6) yes
H6 O1 H12 1_545 1_545 117.26(17) yes
H6 O1 H24 1_545 2_656 65.38(11) yes
H8 O1 H12 1_545 1_545 88.52(14) yes
H8 O1 H24 1_545 2_656 62.34(10) yes
H12 O1 H24 1_545 2_656 65.16(12) yes
Zn1 O2 C12 2_666 1_545 120.8(5) yes
Zn1 O2 C14 2_666 1_545 173.3(3) yes
Zn1 O2 N2 2_666 1_545 149.4(3) yes
Zn1 O2 H12 2_666 1_545 92.8(3) yes
Zn1 O2 H15 2_666 2_667 106.27(18) yes
Zn1 O2 H18 2_666 1_545 156.3(3) yes
Zn1 O2 H19 2_666 1_445 110.1(2) yes
C12 O2 C14 1_545 1_545 60.7(5) yes
C12 O2 N2 1_545 1_545 29.2(5) yes
C12 O2 H12 1_545 1_545 28.2(4) yes
C12 O2 H15 1_545 2_667 79.5(4) yes
C12 O2 H18 1_545 1_545 81.0(5) yes
C12 O2 H19 1_545 1_445 99.7(4) yes
C14 O2 N2 1_545 1_545 31.5(3) yes
C14 O2 H12 1_545 1_545 88.9(3) yes
C14 O2 H15 1_545 2_667 67.2(2) yes
C14 O2 H18 1_545 1_545 20.49(19) yes
C14 O2 H19 1_545 1_445 75.4(2) yes
N2 O2 H12 1_545 1_545 57.4(2) yes
N2 O2 H15 1_545 2_667 70.6(2) yes
N2 O2 H18 1_545 1_545 51.9(2) yes
N2 O2 H19 1_545 1_445 88.1(2) yes
H12 O2 H15 1_545 2_667 90.51(19) yes
H12 O2 H18 1_545 1_545 109.2(2) yes
H12 O2 H19 1_545 1_445 108.85(19) yes
H15 O2 H18 2_667 1_545 66.02(14) yes
H15 O2 H19 2_667 1_445 137.4(2) yes
H18 O2 H19 1_545 1_445 71.75(14) yes
C15 O3 C16 . 2_666 59.5(5) yes
C15 O3 N3 . 2_766 28.3(4) yes
C15 O3 H12 . . 150.5(6) yes
C15 O3 H14 . . 150.9(6) yes
C15 O3 H16 . 1_655 75.5(5) yes
C15 O3 H19 . . 29.2(4) yes
C15 O3 H22 . 2_666 78.4(5) yes
C16 O3 N3 2_666 2_766 31.1(3) yes
C16 O3 H12 2_666 . 149.5(4) yes
C16 O3 H14 2_666 . 99.3(3) yes
C16 O3 H16 2_666 1_655 78.3(3) yes
C16 O3 H19 2_666 . 88.6(4) yes
C16 O3 H22 2_666 2_666 20.8(3) yes
N3 O3 H12 2_766 . 175.8(4) yes
N3 O3 H14 2_766 . 127.9(3) yes
N3 O3 H16 2_766 1_655 74.9(3) yes
N3 O3 H19 2_766 . 57.5(3) yes
N3 O3 H22 2_766 2_666 50.5(2) yes
H12 O3 H14 . . 54.86(19) yes
H12 O3 H16 . 1_655 109.1(3) yes
H12 O3 H19 . . 121.5(3) yes
H12 O3 H22 . 2_666 131.1(3) yes
H14 O3 H16 . 1_655 81.1(2) yes
H14 O3 H19 . . 157.3(4) yes
H14 O3 H22 . 2_666 78.6(2) yes
H16 O3 H19 1_655 . 79.8(2) yes
H16 O3 H22 1_655 2_666 73.43(19) yes
H19 O3 H22 . 2_666 107.1(3) yes
Zn1 C1 S1 2_666 . 56.5(2) yes
Zn1 C1 S2 2_666 2_666 63.9(2) yes
Zn1 C1 C2 2_666 2_666 174.4(6) yes
Zn1 C1 C3 2_666 2_666 156.4(4) yes
Zn1 C1 C4 2_666 2_566 146.7(4) yes
Zn1 C1 H1 2_666 2_666 134.8(3) yes
Zn1 C1 H2 2_666 2_566 125.1(3) yes
Zn1 C1 H9 2_666 . 103.9(2) yes
S1 C1 S2 . 2_666 120.4(4) yes
S1 C1 C2 . 2_666 118.8(6) yes
S1 C1 C3 . 2_666 147.1(4) yes
S1 C1 C4 . 2_566 91.0(4) yes
S1 C1 H1 . 2_666 167.6(4) yes
S1 C1 H2 . 2_566 69.3(3) yes
S1 C1 H9 . . 96.8(3) yes
S2 C1 C2 2_666 2_666 120.7(6) yes
S2 C1 C3 2_666 2_666 92.5(4) yes
S2 C1 C4 2_666 2_566 148.1(4) yes
S2 C1 H1 2_666 2_666 71.0(3) yes
S2 C1 H2 2_666 2_566 167.7(4) yes
S2 C1 H9 2_666 . 96.0(3) yes
C2 C1 C3 2_666 2_666 28.6(4) yes
C2 C1 C4 2_666 2_566 28.1(4) yes
C2 C1 H1 2_666 2_666 50.3(4) yes
C2 C1 H2 2_666 2_566 49.8(4) yes
C2 C1 H9 2_666 . 79.1(4) yes
C3 C1 C4 2_666 2_566 56.7(3) yes
C3 C1 H1 2_666 2_666 21.73(19) yes
C3 C1 H2 2_666 2_566 78.4(3) yes
C3 C1 H9 2_666 . 76.4(3) yes
C4 C1 H1 2_566 2_666 78.4(3) yes
C4 C1 H2 2_566 2_566 21.7(2) yes
C4 C1 H9 2_566 . 84.9(3) yes
H1 C1 H2 2_666 2_566 100.1(2) yes
H1 C1 H9 2_666 . 76.1(2) yes
H2 C1 H9 2_566 . 89.8(2) yes
S1 C2 S2 2_666 . 64.09(17) yes
S1 C2 C1 2_666 2_666 32.6(4) yes
S1 C2 C2 2_666 2_766 148.2(4) yes
S1 C2 C3 2_666 . 152.8(6) yes
S1 C2 C3 2_666 2_766 118.3(4) yes
S1 C2 C4 2_666 1_655 88.8(5) yes
S1 C2 C4 2_666 2_666 176.5(3) yes
S1 C2 H1 2_666 . 128.5(3) yes
S1 C2 H2 2_666 1_655 64.3(2) yes
S1 C2 H9 2_666 2_666 74.49(16) yes
S1 C2 H25 2_666 . 98.3(2) yes
S2 C2 C1 . 2_666 31.5(3) yes
S2 C2 C2 . 2_766 147.6(4) yes
S2 C2 C3 . . 89.4(5) yes
S2 C2 C3 . 2_766 173.7(3) yes
S2 C2 C4 . 1_655 151.8(6) yes
S2 C2 C4 . 2_666 118.2(4) yes
S2 C2 H1 . . 65.2(2) yes
S2 C2 H2 . 1_655 127.6(3) yes
S2 C2 H9 . 2_666 73.57(18) yes
S2 C2 H25 . . 85.46(19) yes
C1 C2 C2 2_666 2_766 178.7(5) yes
C1 C2 C3 2_666 . 120.5(7) yes
C1 C2 C3 2_666 2_766 150.8(6) yes
C1 C2 C4 2_666 1_655 121.2(7) yes
C1 C2 C4 2_666 2_666 149.5(6) yes
C1 C2 H1 2_666 . 96.2(5) yes
C1 C2 H2 2_666 1_655 96.7(5) yes
C1 C2 H9 2_666 2_666 70.3(4) yes
C1 C2 H25 2_666 . 92.8(4) yes
C2 C2 C3 2_766 . 58.7(4) yes
C2 C2 C3 2_766 2_766 30.0(3) yes
C2 C2 C4 2_766 1_655 59.5(5) yes
C2 C2 C4 2_766 2_666 29.7(3) yes
C2 C2 H1 2_766 . 83.1(3) yes
C2 C2 H2 2_766 1_655 84.1(3) yes
C2 C2 H9 2_766 2_666 110.7(3) yes
C2 C2 H25 2_766 . 86.0(2) yes
C3 C2 C3 . 2_766 88.7(5) yes
C3 C2 C4 . 1_655 118.2(7) yes
C3 C2 C4 . 2_666 29.0(4) yes
C3 C2 H1 . . 24.4(3) yes
C3 C2 H2 . 1_655 142.8(6) yes
C3 C2 H9 . 2_666 93.0(5) yes
C3 C2 H25 . . 84.8(4) yes
C3 C2 C3 2_766 . 88.7(5) yes
C3 C2 C4 2_766 1_655 29.6(4) yes
C3 C2 C4 2_766 2_666 59.7(3) yes
C3 C2 H1 2_766 . 113.1(4) yes
C3 C2 H2 2_766 1_655 54.1(3) yes
C3 C2 H9 2_766 2_666 112.5(3) yes
C3 C2 H25 2_766 . 88.4(3) yes
C4 C2 C4 1_655 2_666 89.2(5) yes
C4 C2 H1 1_655 . 142.6(6) yes
C4 C2 H2 1_655 1_655 24.5(4) yes
C4 C2 H9 1_655 2_666 108.1(4) yes
C4 C2 H25 1_655 . 91.2(4) yes
C4 C2 C4 2_666 1_655 89.2(5) yes
C4 C2 H1 2_666 . 53.4(3) yes
C4 C2 H2 2_666 1_655 113.8(4) yes
C4 C2 H9 2_666 2_666 103.4(3) yes
C4 C2 H25 2_666 . 84.7(3) yes
H1 C2 H2 . 1_655 167.2(4) yes
H1 C2 H9 . 2_666 83.6(3) yes
H1 C2 H25 . . 85.9(2) yes
H2 C2 H9 1_655 2_666 100.8(2) yes
H2 C2 H25 1_655 . 93.4(3) yes
H9 C2 H25 2_666 . 158.9(3) yes
C1 C3 C2 2_666 . 30.9(4) yes
C1 C3 C2 2_666 2_766 122.2(4) yes
C1 C3 C3 2_666 2_766 91.6(4) yes
C1 C3 C4 2_666 1_655 61.6(3) yes
C1 C3 C4 2_666 2_666 152.2(6) yes
C1 C3 H1 2_666 . 89.5(5) yes
C1 C3 H2 2_666 2_666 177.3(4) yes
C2 C3 C2 . 2_766 91.3(5) yes
C2 C3 C3 . 2_766 60.7(4) yes
C2 C3 C4 . 1_655 30.7(4) yes
C2 C3 C4 . 2_666 121.3(7) yes
C2 C3 H1 . . 120.4(7) yes
C2 C3 H2 . 2_666 146.5(6) yes
C2 C3 C2 2_766 . 91.3(5) yes
C2 C3 C3 2_766 2_766 30.6(3) yes
C2 C3 C4 2_766 1_655 60.6(3) yes
C2 C3 C4 2_766 2_666 30.0(4) yes
C2 C3 H1 2_766 . 148.3(7) yes
C2 C3 H2 2_766 2_666 55.2(3) yes
C3 C3 C4 2_766 1_655 30.0(3) yes
C3 C3 C4 2_766 2_666 60.6(5) yes
C3 C3 H1 2_766 . 178.9(6) yes
C3 C3 H2 2_766 2_666 85.8(3) yes
C4 C3 C4 1_655 2_666 90.5(5) yes
C4 C3 H1 1_655 . 151.1(6) yes
C4 C3 H2 1_655 2_666 115.7(4) yes
C4 C3 C4 2_666 1_655 90.5(5) yes
C4 C3 H1 2_666 . 118.3(8) yes
C4 C3 H2 2_666 2_666 25.2(4) yes
H1 C3 H2 . 2_666 93.1(5) yes
C1 C4 C2 2_566 1_455 30.7(4) yes
C1 C4 C2 2_566 2_666 121.5(4) yes
C1 C4 C3 2_566 1_455 61.7(3) yes
C1 C4 C3 2_566 2_666 151.2(6) yes
C1 C4 C4 2_566 2_566 91.4(3) yes
C1 C4 H1 2_566 2_666 176.6(4) yes
C1 C4 H2 2_566 . 89.7(5) yes
C2 C4 C2 1_455 2_666 90.8(5) yes
C2 C4 C3 1_455 1_455 31.0(4) yes
C2 C4 C3 1_455 2_666 120.5(8) yes
C2 C4 C4 1_455 2_566 60.7(5) yes
C2 C4 H1 1_455 2_666 146.0(6) yes
C2 C4 H2 1_455 . 120.4(7) yes
C2 C4 C2 2_666 1_455 90.8(5) yes
C2 C4 C3 2_666 1_455 59.8(3) yes
C2 C4 C3 2_666 2_666 29.7(4) yes
C2 C4 C4 2_666 2_566 30.1(3) yes
C2 C4 H1 2_666 2_666 55.2(3) yes
C2 C4 H2 2_666 . 148.9(6) yes
C3 C4 C3 1_455 2_666 89.5(6) yes
C3 C4 C4 1_455 2_566 29.7(3) yes
C3 C4 H1 1_455 2_666 115.0(4) yes
C3 C4 H2 1_455 . 151.4(6) yes
C3 C4 C3 2_666 1_455 89.5(6) yes
C3 C4 C4 2_666 2_566 59.8(5) yes
C3 C4 H1 2_666 2_666 25.5(4) yes
C3 C4 H2 2_666 . 119.2(7) yes
C4 C4 H1 2_566 2_666 85.3(3) yes
C4 C4 H2 2_566 . 178.9(6) yes
H1 C4 H2 2_666 . 93.6(5) yes
Zn1 C5 S3 2_666 2_666 59.7(2) yes
Zn1 C5 S4 2_666 2_666 59.0(2) yes
Zn1 C5 C6 2_666 2_666 179.4(6) yes
Zn1 C5 C7 2_666 1_655 152.0(4) yes
Zn1 C5 C8 2_666 . 150.5(4) yes
Zn1 C5 H3 2_666 1_655 129.9(3) yes
Zn1 C5 H4 2_666 . 128.6(3) yes
Zn1 C5 H22 2_666 2_666 109.9(2) yes
S3 C5 S4 2_666 2_666 118.8(4) yes
S3 C5 C6 2_666 2_666 120.5(6) yes
S3 C5 C7 2_666 1_655 92.6(4) yes
S3 C5 C8 2_666 . 148.9(4) yes
S3 C5 H3 2_666 1_655 70.9(3) yes
S3 C5 H4 2_666 . 168.3(4) yes
S3 C5 H22 2_666 2_666 112.8(4) yes
S4 C5 C6 2_666 2_666 120.7(5) yes
S4 C5 C7 2_666 1_655 148.2(4) yes
S4 C5 C8 2_666 . 92.0(4) yes
S4 C5 H3 2_666 1_655 167.1(4) yes
S4 C5 H4 2_666 . 70.3(2) yes
S4 C5 H22 2_666 2_666 87.0(3) yes
C6 C5 C7 2_666 1_655 28.3(4) yes
C6 C5 C8 2_666 . 29.2(4) yes
C6 C5 H3 2_666 1_655 50.4(4) yes
C6 C5 H4 2_666 . 51.1(4) yes
C6 C5 H22 2_666 2_666 70.6(4) yes
C7 C5 C8 1_655 . 57.5(3) yes
C7 C5 H3 1_655 1_655 22.07(18) yes
C7 C5 H4 1_655 . 79.4(3) yes
C7 C5 H22 1_655 2_666 75.2(2) yes
C8 C5 H3 . 1_655 79.6(3) yes
C8 C5 H4 . . 21.92(19) yes
C8 C5 H22 . 2_666 70.5(2) yes
H3 C5 H4 1_655 . 101.5(2) yes
H3 C5 H22 1_655 2_666 81.0(2) yes
H4 C5 H22 . 2_666 73.66(15) yes
S3 C6 S4 . . 63.99(16) yes
S3 C6 C5 . 2_666 32.0(3) yes
S3 C6 C6 . 2_565 148.9(3) yes
S3 C6 C7 . 1_554 174.2(4) yes
S3 C6 C7 . 2_566 89.7(4) yes
S3 C6 C8 . 1_454 119.2(3) yes
S3 C6 C8 . 2_666 151.2(5) yes
S3 C6 H3 . 2_566 64.9(2) yes
S3 C6 H4 . 2_666 127.2(3) yes
S3 C6 H22 . . 89.9(2) yes
S4 C6 C5 . 2_666 32.0(3) yes
S4 C6 C6 . 2_565 147.1(3) yes
S4 C6 C7 . 1_554 118.0(3) yes
S4 C6 C7 . 2_566 152.2(5) yes
S4 C6 C8 . 1_454 173.9(4) yes
S4 C6 C8 . 2_666 88.5(5) yes
S4 C6 H3 . 2_566 127.5(3) yes
S4 C6 H4 . 2_666 64.3(2) yes
S4 C6 H22 . . 73.42(19) yes
C5 C6 C6 2_666 2_565 179.1(6) yes
C5 C6 C7 2_666 1_554 149.7(6) yes
C5 C6 C7 2_666 2_566 121.3(7) yes
C5 C6 C8 2_666 1_454 150.9(6) yes
C5 C6 C8 2_666 2_666 120.1(7) yes
C5 C6 H3 2_666 2_566 96.3(5) yes
C5 C6 H4 2_666 2_666 95.8(5) yes
C5 C6 H22 2_666 . 80.3(4) yes
C6 C6 C7 2_565 1_554 29.4(3) yes
C6 C6 C7 2_565 2_566 59.6(4) yes
C6 C6 C8 2_565 1_454 30.0(3) yes
C6 C6 C8 2_565 2_666 59.0(4) yes
C6 C6 H3 2_565 2_566 84.6(3) yes
C6 C6 H4 2_565 2_666 83.3(3) yes
C6 C6 H22 2_565 . 99.5(3) yes
C7 C6 C7 1_554 2_566 89.0(5) yes
C7 C6 C8 1_554 1_454 59.4(3) yes
C7 C6 C8 1_554 2_666 29.6(4) yes
C7 C6 H3 1_554 2_566 114.1(4) yes
C7 C6 H4 1_554 2_666 53.9(2) yes
C7 C6 H22 1_554 . 95.9(3) yes
C7 C6 C7 2_566 1_554 89.0(5) yes
C7 C6 C8 2_566 1_454 29.6(4) yes
C7 C6 C8 2_566 2_666 118.6(6) yes
C7 C6 H3 2_566 2_566 25.0(3) yes
C7 C6 H4 2_566 2_666 142.9(5) yes
C7 C6 H22 2_566 . 99.0(5) yes
C8 C6 C8 1_454 2_666 89.0(5) yes
C8 C6 H3 1_454 2_566 54.7(3) yes
C8 C6 H4 1_454 2_666 113.3(3) yes
C8 C6 H22 1_454 . 101.0(3) yes
C8 C6 C8 2_666 1_454 89.0(5) yes
C8 C6 H3 2_666 2_566 143.6(6) yes
C8 C6 H4 2_666 2_666 24.3(3) yes
C8 C6 H22 2_666 . 90.2(5) yes
H3 C6 H4 2_566 2_666 167.9(4) yes
H3 C6 H22 2_566 . 95.4(3) yes
H4 C6 H22 2_666 . 85.4(2) yes
C5 C7 C6 1_455 1_556 121.4(4) yes
C5 C7 C6 1_455 2_566 30.4(4) yes
C5 C7 C7 1_455 2_567 91.5(3) yes
C5 C7 C8 1_455 1_455 61.4(3) yes
C5 C7 C8 1_455 2_667 151.3(6) yes
C5 C7 H3 1_455 . 88.9(4) yes
C5 C7 H4 1_455 2_667 176.1(4) yes
C6 C7 C6 1_556 2_566 91.0(5) yes
C6 C7 C7 1_556 2_567 29.9(2) yes
C6 C7 C8 1_556 1_455 60.0(3) yes
C6 C7 C8 1_556 2_667 30.0(4) yes
C6 C7 H3 1_556 . 149.8(6) yes
C6 C7 H4 1_556 2_667 54.9(2) yes
C6 C7 C6 2_566 1_556 91.0(5) yes
C6 C7 C7 2_566 2_567 61.1(4) yes
C6 C7 C8 2_566 1_455 31.0(4) yes
C6 C7 C8 2_566 2_667 120.9(7) yes
C6 C7 H3 2_566 . 119.3(6) yes
C6 C7 H4 2_566 2_667 145.9(5) yes
C7 C7 C8 2_567 1_455 30.1(2) yes
C7 C7 C8 2_567 2_667 59.8(4) yes
C7 C7 H3 2_567 . 179.3(6) yes
C7 C7 H4 2_567 2_667 84.8(3) yes
C8 C7 C8 1_455 2_667 89.9(5) yes
C8 C7 H3 1_455 . 150.2(6) yes
C8 C7 H4 1_455 2_667 114.9(3) yes
C8 C7 C8 2_667 1_455 89.9(5) yes
C8 C7 H3 2_667 . 119.8(7) yes
C8 C7 H4 2_667 2_667 25.0(4) yes
H3 C7 H4 . 2_667 94.9(5) yes
C5 C8 C6 . 1_656 121.7(4) yes
C5 C8 C6 . 2_666 30.7(4) yes
C5 C8 C7 . 1_655 61.1(3) yes
C5 C8 C7 . 2_667 151.2(6) yes
C5 C8 C8 . 2_767 91.2(3) yes
C5 C8 H3 . 2_667 175.8(4) yes
C5 C8 H4 . . 89.6(5) yes
C5 C8 H13 . 2_667 73.7(2) yes
C6 C8 C6 1_656 2_666 91.0(5) yes
C6 C8 C7 1_656 1_655 60.6(3) yes
C6 C8 C7 1_656 2_667 29.5(4) yes
C6 C8 C8 1_656 2_767 30.5(2) yes
C6 C8 H3 1_656 2_667 54.2(2) yes
C6 C8 H4 1_656 . 148.6(6) yes
C6 C8 H13 1_656 2_667 108.0(3) yes
C6 C8 C6 2_666 1_656 91.0(5) yes
C6 C8 C7 2_666 1_655 30.4(4) yes
C6 C8 C7 2_666 2_667 120.5(7) yes
C6 C8 C8 2_666 2_767 60.5(4) yes
C6 C8 H3 2_666 2_667 145.2(6) yes
C6 C8 H4 2_666 . 120.3(7) yes
C6 C8 H13 2_666 2_667 81.6(4) yes
C7 C8 C7 1_655 2_667 90.1(5) yes
C7 C8 C8 1_655 2_767 30.1(2) yes
C7 C8 H3 1_655 2_667 114.8(4) yes
C7 C8 H4 1_655 . 150.7(6) yes
C7 C8 H13 1_655 2_667 92.0(3) yes
C7 C8 C7 2_667 1_655 90.1(5) yes
C7 C8 C8 2_667 2_767 59.9(5) yes
C7 C8 H3 2_667 2_667 24.7(3) yes
C7 C8 H4 2_667 . 119.2(7) yes
C7 C8 H13 2_667 2_667 109.1(5) yes
C8 C8 H3 2_767 2_667 84.6(3) yes
C8 C8 H4 2_767 . 179.0(5) yes
C8 C8 H13 2_767 2_667 101.2(3) yes
H3 C8 H4 2_667 . 94.5(5) yes
H3 C8 H13 2_667 2_667 106.2(3) yes
H4 C8 H13 . 2_667 79.6(4) yes
Zn1 C9 O1 . 2_666 39.3(3) yes
Zn1 C9 C10 . 2_676 131.8(4) yes
Zn1 C9 C11 . 1_565 167.0(4) yes
Zn1 C9 N1 . 1_565 163.2(6) yes
Zn1 C9 H5 . . 74.9(4) yes
Zn1 C9 H6 . 2_676 114.7(3) yes
Zn1 C9 H8 . 2_676 120.3(3) yes
Zn1 C9 H10 . 1_565 148.8(3) yes
Zn1 C9 H11 . 1_565 149.2(3) yes
O1 C9 C10 2_666 2_676 92.5(5) yes
O1 C9 C11 2_666 1_565 153.7(5) yes
O1 C9 N1 2_666 1_565 123.9(7) yes
O1 C9 H5 2_666 . 114.2(7) yes
O1 C9 H6 2_666 2_676 76.7(4) yes
O1 C9 H8 2_666 2_676 83.6(4) yes
O1 C9 H10 2_666 1_565 160.0(5) yes
O1 C9 H11 2_666 1_565 155.9(5) yes
C10 C9 C11 2_676 1_565 61.2(4) yes
C10 C9 N1 2_676 1_565 31.4(5) yes
C10 C9 H5 2_676 . 153.2(7) yes
C10 C9 H6 2_676 2_676 22.5(3) yes
C10 C9 H8 2_676 2_676 21.1(2) yes
C10 C9 H10 2_676 1_565 75.6(3) yes
C10 C9 H11 2_676 1_565 74.0(3) yes
C11 C9 N1 1_565 1_565 29.7(4) yes
C11 C9 H5 1_565 . 92.1(6) yes
C11 C9 H6 1_565 2_676 77.6(3) yes
C11 C9 H8 1_565 2_676 72.0(3) yes
C11 C9 H10 1_565 1_565 21.8(2) yes
C11 C9 H11 1_565 1_565 21.6(2) yes
N1 C9 H5 1_565 . 121.8(8) yes
N1 C9 H6 1_565 2_676 49.5(4) yes
N1 C9 H8 1_565 2_676 44.4(4) yes
N1 C9 H10 1_565 1_565 46.0(4) yes
N1 C9 H11 1_565 1_565 45.0(4) yes
H5 C9 H6 . 2_676 161.7(7) yes
H5 C9 H8 . 2_676 154.0(6) yes
H5 C9 H10 . 1_565 78.6(5) yes
H5 C9 H11 . 1_565 80.9(5) yes
H6 C9 H8 2_676 2_676 35.35(9) yes
H6 C9 H10 2_676 1_565 95.4(2) yes
H6 C9 H11 2_676 1_565 84.3(2) yes
H8 C9 H10 2_676 1_565 79.7(2) yes
H8 C9 H11 2_676 1_565 89.4(2) yes
H10 C9 H11 1_565 1_565 35.29(11) yes
O1 C10 C9 1_565 2_676 26.5(3) yes
O1 C10 C11 1_565 2_666 86.1(4) yes
O1 C10 N1 1_565 2_666 54.8(4) yes
O1 C10 H6 1_565 . 71.7(5) yes
O1 C10 H7 1_565 . 161.5(8) yes
O1 C10 H8 1_565 . 86.7(6) yes
O1 C10 H9 1_565 2_666 109.6(3) yes
C9 C10 C11 2_676 2_666 59.5(4) yes
C9 C10 N1 2_676 2_666 28.3(4) yes
C9 C10 H6 2_676 . 90.2(5) yes
C9 C10 H7 2_676 . 137.1(8) yes
C9 C10 H8 2_676 . 98.4(6) yes
C9 C10 H9 2_676 2_666 83.0(4) yes
C11 C10 N1 2_666 2_666 31.3(5) yes
C11 C10 H6 2_666 . 126.6(7) yes
C11 C10 H7 2_666 . 78.6(7) yes
C11 C10 H8 2_666 . 117.1(8) yes
C11 C10 H9 2_666 2_666 23.5(2) yes
N1 C10 H6 2_666 . 109.5(7) yes
N1 C10 H7 2_666 . 109.5(10) yes
N1 C10 H8 2_666 . 109.5(8) yes
N1 C10 H9 2_666 2_666 54.8(5) yes
H6 C10 H7 . . 109.5(9) yes
H6 C10 H8 . . 109.5(11) yes
H6 C10 H9 . 2_666 134.3(8) yes
H7 C10 H8 . . 109.5(8) yes
H7 C10 H9 . 2_666 55.7(5) yes
H8 C10 H9 . 2_666 116.3(8) yes
C9 C11 C10 1_545 2_666 59.3(4) yes
C9 C11 N1 1_545 . 27.3(4) yes
C9 C11 H5 1_545 1_545 22.12(19) yes
C9 C11 H7 1_545 2_666 82.4(4) yes
C9 C11 H9 1_545 . 136.8(8) yes
C9 C11 H10 1_545 . 93.8(7) yes
C9 C11 H11 1_545 . 95.3(7) yes
C10 C11 N1 2_666 . 32.0(4) yes
C10 C11 H5 2_666 1_545 81.4(4) yes
C10 C11 H7 2_666 2_666 23.4(2) yes
C10 C11 H9 2_666 . 77.6(6) yes
C10 C11 H10 2_666 . 123.8(9) yes
C10 C11 H11 2_666 . 120.5(7) yes
N1 C11 H5 . 1_545 49.5(4) yes
N1 C11 H7 . 2_666 55.2(4) yes
N1 C11 H9 . . 109.5(8) yes
N1 C11 H10 . . 109.5(10) yes
N1 C11 H11 . . 109.5(8) yes
H5 C11 H7 1_545 2_666 104.5(4) yes
H5 C11 H9 1_545 . 158.8(8) yes
H5 C11 H10 1_545 . 80.0(6) yes
H5 C11 H11 1_545 . 83.7(6) yes
H7 C11 H9 2_666 . 54.8(5) yes
H7 C11 H10 2_666 . 131.5(7) yes
H7 C11 H11 2_666 . 119.0(7) yes
H9 C11 H10 . . 109.5(9) yes
H9 C11 H11 . . 109.5(11) yes
H10 C11 H11 . . 109.5(8) yes
Zn1 C12 O2 2_676 1_565 37.5(4) yes
Zn1 C12 C13 2_676 . 167.7(4) yes
Zn1 C12 C14 2_676 . 129.5(3) yes
Zn1 C12 N2 2_676 . 159.9(5) yes
Zn1 C12 H12 2_676 . 78.3(4) yes
Zn1 C12 H14 2_676 . 145.1(3) yes
Zn1 C12 H15 2_676 2_677 86.35(17) yes
Zn1 C12 H18 2_676 . 106.0(2) yes
Zn1 C12 H24 2_676 2_666 80.9(2) yes
O2 C12 C13 1_565 . 154.3(7) yes
O2 C12 C14 1_565 . 92.4(6) yes
O2 C12 N2 1_565 . 123.3(8) yes
O2 C12 H12 1_565 . 115.4(7) yes
O2 C12 H14 1_565 . 176.5(5) yes
O2 C12 H15 1_565 2_677 75.8(4) yes
O2 C12 H18 1_565 . 69.0(4) yes
O2 C12 H24 1_565 2_666 83.7(4) yes
C13 C12 C14 . . 61.8(4) yes
C13 C12 N2 . . 30.9(4) yes
C13 C12 H12 . . 90.3(5) yes
C13 C12 H14 . . 23.5(2) yes
C13 C12 H15 . 2_677 94.5(3) yes
C13 C12 H18 . . 85.3(3) yes
C13 C12 H24 . 2_666 101.6(3) yes
C14 C12 N2 . . 30.9(4) yes
C14 C12 H12 . . 152.1(6) yes
C14 C12 H14 . . 85.3(3) yes
C14 C12 H15 . 2_677 70.9(3) yes
C14 C12 H18 . . 23.6(2) yes
C14 C12 H24 . 2_666 104.5(3) yes
N2 C12 H12 . . 121.2(7) yes
N2 C12 H14 . . 54.5(4) yes
N2 C12 H15 . 2_677 80.8(4) yes
N2 C12 H18 . . 54.3(4) yes
N2 C12 H24 . 2_666 106.2(4) yes
H12 C12 H14 . . 66.8(4) yes
H12 C12 H15 . 2_677 115.0(5) yes
H12 C12 H18 . . 175.3(6) yes
H12 C12 H24 . 2_666 79.2(4) yes
H14 C12 H15 . 2_677 105.9(3) yes
H14 C12 H18 . . 108.8(3) yes
H14 C12 H24 . 2_666 94.3(2) yes
H15 C12 H18 2_677 . 63.89(17) yes
H15 C12 H24 2_677 2_666 158.6(3) yes
H18 C12 H24 . 2_666 103.2(2) yes
C12 C13 C14 . . 59.0(3) yes
C12 C13 N2 . . 27.9(4) yes
C12 C13 H4 . . 148.8(5) yes
C12 C13 H12 . . 22.4(2) yes
C12 C13 H13 . . 122.9(7) yes
C12 C13 H14 . . 81.6(6) yes
C12 C13 H15 . . 119.0(5) yes
C12 C13 H16 . . 71.0(3) yes
C12 C13 H17 . . 74.4(3) yes
C14 C13 N2 . . 31.1(4) yes
C14 C13 H4 . . 151.9(5) yes
C14 C13 H12 . . 81.5(3) yes
C14 C13 H13 . . 89.4(6) yes
C14 C13 H14 . . 140.2(7) yes
C14 C13 H15 . . 95.6(6) yes
C14 C13 H16 . . 21.3(2) yes
C14 C13 H17 . . 21.9(2) yes
N2 C13 H4 . . 176.1(6) yes
N2 C13 H12 . . 50.4(4) yes
N2 C13 H13 . . 109.5(8) yes
N2 C13 H14 . . 109.5(8) yes
N2 C13 H15 . . 109.5(7) yes
N2 C13 H16 . . 45.6(4) yes
N2 C13 H17 . . 47.7(4) yes
H4 C13 H12 . . 126.4(4) yes
H4 C13 H13 . . 70.6(4) yes
H4 C13 H14 . . 67.2(4) yes
H4 C13 H15 . . 73.8(4) yes
H4 C13 H16 . . 136.1(3) yes
H4 C13 H17 . . 136.0(4) yes
H12 C13 H13 . . 128.9(6) yes
H12 C13 H14 . . 59.3(4) yes
H12 C13 H15 . . 121.4(6) yes
H12 C13 H16 . . 92.2(3) yes
H12 C13 H17 . . 96.0(2) yes
H13 C13 H14 . . 109.5(7) yes
H13 C13 H15 . . 109.5(9) yes
H13 C13 H16 . . 68.5(5) yes
H13 C13 H17 . . 93.0(6) yes
H14 C13 H15 . . 109.5(8) yes
H14 C13 H16 . . 142.9(7) yes
H14 C13 H17 . . 153.6(6) yes
H15 C13 H16 . . 105.6(6) yes
H15 C13 H17 . . 74.0(5) yes
H16 C13 H17 . . 35.01(12) yes
O2 C14 C12 1_565 . 26.9(2) yes
O2 C14 C13 1_565 . 86.0(4) yes
O2 C14 N2 1_565 . 54.9(4) yes
O2 C14 H13 1_565 . 100.1(3) yes
O2 C14 H15 1_565 . 96.9(3) yes
O2 C14 H16 1_565 . 119.7(6) yes
O2 C14 H17 1_565 . 130.8(6) yes
O2 C14 H18 1_565 . 55.0(5) yes
C12 C14 C13 . . 59.1(4) yes
C12 C14 N2 . . 28.0(4) yes
C12 C14 H13 . . 74.4(3) yes
C12 C14 H15 . . 71.3(3) yes
C12 C14 H16 . . 117.6(7) yes
C12 C14 H17 . . 124.4(7) yes
C12 C14 H18 . . 81.7(6) yes
C13 C14 N2 . . 31.2(4) yes
C13 C14 H13 . . 22.03(19) yes
C13 C14 H15 . . 21.1(2) yes
C13 C14 H16 . . 94.4(6) yes
C13 C14 H17 . . 90.4(6) yes
C13 C14 H18 . . 140.5(8) yes
N2 C14 H13 . . 48.4(3) yes
N2 C14 H15 . . 45.0(4) yes
N2 C14 H16 . . 109.5(7) yes
N2 C14 H17 . . 109.5(8) yes
N2 C14 H18 . . 109.5(8) yes
H13 C14 H15 . . 34.95(11) yes
H13 C14 H16 . . 72.7(5) yes
H13 C14 H17 . . 93.9(5) yes
H13 C14 H18 . . 153.4(8) yes
H15 C14 H16 . . 104.4(5) yes
H15 C14 H17 . . 69.6(5) yes
H15 C14 H18 . . 143.7(7) yes
H16 C14 H17 . . 109.5(9) yes
H16 C14 H18 . . 109.5(8) yes
H17 C14 H18 . . 109.5(8) yes
O3 C15 C16 . 2_666 94.2(6) yes
O3 C15 C17 . 2_766 155.4(7) yes
O3 C15 N3 . 2_766 125.3(8) yes
O3 C15 H16 . 1_655 80.0(6) yes
O3 C15 H19 . . 113.7(8) yes
O3 C15 H21 . 2_666 92.6(5) yes
O3 C15 H22 . 2_666 72.5(5) yes
O3 C15 H24 . 2_766 178.9(6) yes
C16 C15 C17 2_666 2_766 61.3(4) yes
C16 C15 N3 2_666 2_766 31.2(5) yes
C16 C15 H16 2_666 1_655 85.7(4) yes
C16 C15 H19 2_666 . 152.1(9) yes
C16 C15 H21 2_666 2_666 18.9(3) yes
C16 C15 H22 2_666 2_666 23.5(3) yes
C16 C15 H24 2_666 2_766 84.7(4) yes
C17 C15 N3 2_766 2_766 30.1(5) yes
C17 C15 H16 2_766 1_655 97.2(4) yes
C17 C15 H19 2_766 . 90.8(7) yes
C17 C15 H21 2_766 2_666 64.2(3) yes
C17 C15 H22 2_766 2_666 83.3(4) yes
C17 C15 H24 2_766 2_766 23.4(3) yes
N3 C15 H16 2_766 1_655 91.8(6) yes
N3 C15 H19 2_766 . 120.9(10) yes
N3 C15 H21 2_766 2_666 37.0(4) yes
N3 C15 H22 2_766 2_666 53.6(5) yes
N3 C15 H24 2_766 2_766 53.5(5) yes
H16 C15 H19 1_655 . 98.5(6) yes
H16 C15 H21 1_655 2_666 103.9(3) yes
H16 C15 H22 1_655 2_666 73.4(3) yes
H16 C15 H24 1_655 2_766 99.8(3) yes
H19 C15 H21 . 2_666 148.0(8) yes
H19 C15 H22 . 2_666 169.3(7) yes
H19 C15 H24 . 2_766 67.4(5) yes
H21 C15 H22 2_666 2_666 34.21(10) yes
H21 C15 H24 2_666 2_766 86.3(3) yes
H22 C15 H24 2_666 2_766 106.4(3) yes
O3 C16 C15 2_666 2_666 26.4(3) yes
O3 C16 C17 2_666 1_455 86.2(4) yes
O3 C16 N3 2_666 1_455 54.7(5) yes
O3 C16 H20 2_666 . 144.2(8) yes
O3 C16 H21 2_666 . 106.2(7) yes
O3 C16 H22 2_666 . 59.1(5) yes
O3 C16 H23 2_666 1_455 99.1(3) yes
O3 C16 H25 2_666 1_455 98.5(4) yes
C15 C16 C17 2_666 1_455 59.8(4) yes
C15 C16 N3 2_666 1_455 28.3(5) yes
C15 C16 H20 2_666 . 130.7(8) yes
C15 C16 H21 2_666 . 110.2(8) yes
C15 C16 H22 2_666 . 83.3(6) yes
C15 C16 H23 2_666 1_455 73.9(4) yes
C15 C16 H25 2_666 1_455 73.4(4) yes
C17 C16 N3 1_455 1_455 31.5(5) yes
C17 C16 H20 1_455 . 83.6(8) yes
C17 C16 H21 1_455 . 103.2(9) yes
C17 C16 H22 1_455 . 137.4(7) yes
C17 C16 H23 1_455 1_455 21.9(3) yes
C17 C16 H25 1_455 1_455 21.8(3) yes
N3 C16 H20 1_455 . 109.5(9) yes
N3 C16 H21 1_455 . 109.5(10) yes
N3 C16 H22 1_455 . 109.5(8) yes
N3 C16 H23 1_455 1_455 47.4(5) yes
N3 C16 H25 1_455 1_455 47.0(5) yes
H20 C16 H21 . . 109.5(9) yes
H20 C16 H22 . . 109.5(12) yes
H20 C16 H23 . 1_455 63.1(6) yes
H20 C16 H25 . 1_455 84.1(8) yes
H21 C16 H22 . . 109.5(11) yes
H21 C16 H23 . 1_455 115.8(9) yes
H21 C16 H25 . 1_455 82.5(8) yes
H22 C16 H23 . 1_455 133.9(7) yes
H22 C16 H25 . 1_455 156.4(6) yes
H23 C16 H25 1_455 1_455 35.37(16) yes
C15 C17 C16 2_766 1_655 58.9(4) yes
C15 C17 N3 2_766 . 27.4(4) yes
C15 C17 H19 2_766 2_766 22.3(2) yes
C15 C17 H20 2_766 1_655 78.5(4) yes
C15 C17 H21 2_766 1_655 66.1(3) yes
C15 C17 H23 2_766 . 121.3(9) yes
C15 C17 H24 2_766 . 82.1(7) yes
C15 C17 H25 2_766 . 120.4(8) yes
C16 C17 N3 1_655 . 31.5(4) yes
C16 C17 H19 1_655 2_766 81.2(4) yes
C16 C17 H20 1_655 1_655 23.0(3) yes
C16 C17 H21 1_655 1_655 19.9(3) yes
C16 C17 H23 1_655 . 91.7(7) yes
C16 C17 H24 1_655 . 141.0(9) yes
C16 C17 H25 1_655 . 92.6(7) yes
N3 C17 H19 . 2_766 49.7(4) yes
N3 C17 H20 . 1_655 51.9(4) yes
N3 C17 H21 . 1_655 41.2(4) yes
N3 C17 H23 . . 109.5(10) yes
N3 C17 H24 . . 109.5(9) yes
N3 C17 H25 . . 109.5(9) yes
H19 C17 H20 2_766 1_655 100.2(4) yes
H19 C17 H21 2_766 1_655 87.1(3) yes
H19 C17 H23 2_766 . 125.7(8) yes
H19 C17 H24 2_766 . 59.8(6) yes
H19 C17 H25 2_766 . 124.5(8) yes
H20 C17 H21 1_655 1_655 34.59(14) yes
H20 C17 H23 1_655 . 70.2(6) yes
H20 C17 H24 1_655 . 156.1(9) yes
H20 C17 H25 1_655 . 92.4(6) yes
H21 C17 H23 1_655 . 103.8(7) yes
H21 C17 H24 1_655 . 142.6(8) yes
H21 C17 H25 1_655 . 73.7(6) yes
H23 C17 H24 . . 109.5(9) yes
H23 C17 H25 . . 109.5(10) yes
H24 C17 H25 . . 109.5(11) yes
O1 N1 C9 2_656 1_545 26.9(4) yes
O1 N1 C10 2_656 2_666 93.4(6) yes
O1 N1 C11 2_656 . 149.8(5) yes
O1 N1 H5 2_656 1_545 51.6(2) yes
O1 N1 H6 2_656 2_666 75.3(3) yes
O1 N1 H7 2_656 2_666 120.5(4) yes
O1 N1 H8 2_656 2_666 84.4(3) yes
O1 N1 H9 2_656 . 177.9(4) yes
O1 N1 H10 2_656 . 130.1(3) yes
O1 N1 H11 2_656 . 130.1(3) yes
C9 N1 C10 1_545 2_666 120.3(8) yes
C9 N1 C11 1_545 . 122.9(7) yes
C9 N1 H5 1_545 1_545 24.6(4) yes
C9 N1 H6 1_545 2_666 100.7(6) yes
C9 N1 H7 1_545 2_666 147.3(6) yes
C9 N1 H8 1_545 2_666 108.3(6) yes
C9 N1 H9 1_545 . 151.0(6) yes
C9 N1 H10 1_545 . 105.6(5) yes
C9 N1 H11 1_545 . 107.1(5) yes
C10 N1 C11 2_666 . 116.8(7) yes
C10 N1 H5 2_666 1_545 144.9(7) yes
C10 N1 H6 2_666 2_666 27.7(4) yes
C10 N1 H7 2_666 2_666 27.7(5) yes
C10 N1 H8 2_666 2_666 27.7(4) yes
C10 N1 H9 2_666 . 88.7(5) yes
C10 N1 H10 2_666 . 128.9(6) yes
C10 N1 H11 2_666 . 126.0(6) yes
C11 N1 H5 . 1_545 98.3(5) yes
C11 N1 H6 . 2_666 131.6(6) yes
C11 N1 H7 . 2_666 89.4(5) yes
C11 N1 H8 . 2_666 122.9(5) yes
C11 N1 H9 . . 28.1(4) yes
C11 N1 H10 . . 28.1(4) yes
C11 N1 H11 . . 28.1(4) yes
H5 N1 H6 1_545 2_666 123.6(4) yes
H5 N1 H7 1_545 2_666 171.1(4) yes
H5 N1 H8 1_545 2_666 129.2(4) yes
H5 N1 H9 1_545 . 126.4(4) yes
H5 N1 H10 1_545 . 82.7(2) yes
H5 N1 H11 1_545 . 85.1(2) yes
H6 N1 H7 2_666 2_666 47.55(14) yes
H6 N1 H8 2_666 2_666 47.55(15) yes
H6 N1 H9 2_666 . 106.6(3) yes
H6 N1 H10 2_666 . 153.6(4) yes
H6 N1 H11 2_666 . 125.0(4) yes
H7 N1 H8 2_666 2_666 47.55(13) yes
H7 N1 H9 2_666 . 61.5(2) yes
H7 N1 H10 2_666 . 106.1(3) yes
H7 N1 H11 2_666 . 99.8(3) yes
H8 N1 H9 2_666 . 97.5(3) yes
H8 N1 H10 2_666 . 119.5(3) yes
H8 N1 H11 2_666 . 144.6(4) yes
H9 N1 H10 . . 48.17(19) yes
H9 N1 H11 . . 48.17(19) yes
H10 N1 H11 . . 48.17(19) yes
O2 N2 C12 1_565 . 27.5(4) yes
O2 N2 C13 1_565 . 148.6(6) yes
O2 N2 C14 1_565 . 93.7(5) yes
O2 N2 H12 1_565 . 52.4(2) yes
O2 N2 H13 1_565 . 152.6(4) yes
O2 N2 H14 1_565 . 120.8(4) yes
O2 N2 H15 1_565 . 149.8(4) yes
O2 N2 H16 1_565 . 103.9(3) yes
O2 N2 H17 1_565 . 109.6(3) yes
O2 N2 H18 1_565 . 66.0(2) yes
C12 N2 C13 . . 121.1(7) yes
C12 N2 C14 . . 121.1(7) yes
C12 N2 H12 . . 24.9(4) yes
C12 N2 H13 . . 133.1(5) yes
C12 N2 H14 . . 93.3(5) yes
C12 N2 H15 . . 129.1(6) yes
C12 N2 H16 . . 127.6(5) yes
C12 N2 H17 . . 134.5(5) yes
C12 N2 H18 . . 93.4(5) yes
C13 N2 C14 . . 117.7(7) yes
C13 N2 H12 . . 96.2(5) yes
C13 N2 H13 . . 27.8(3) yes
C13 N2 H14 . . 27.8(4) yes
C13 N2 H15 . . 27.8(4) yes
C13 N2 H16 . . 103.5(5) yes
C13 N2 H17 . . 100.1(5) yes
C13 N2 H18 . . 145.4(6) yes
C14 N2 H12 . . 146.0(5) yes
C14 N2 H13 . . 99.2(5) yes
C14 N2 H14 . . 145.2(5) yes
C14 N2 H15 . . 104.5(5) yes
C14 N2 H16 . . 27.9(3) yes
C14 N2 H17 . . 27.9(4) yes
C14 N2 H18 . . 27.9(4) yes
H12 N2 H13 . . 111.2(3) yes
H12 N2 H14 . . 68.5(2) yes
H12 N2 H15 . . 107.0(3) yes
H12 N2 H16 . . 145.8(4) yes
H12 N2 H17 . . 153.8(3) yes
H12 N2 H18 . . 118.4(3) yes
H13 N2 H14 . . 47.73(14) yes
H13 N2 H15 . . 47.73(15) yes
H13 N2 H16 . . 78.5(2) yes
H13 N2 H17 . . 92.3(3) yes
H13 N2 H18 . . 125.6(4) yes
H14 N2 H15 . . 47.73(15) yes
H14 N2 H16 . . 125.9(3) yes
H14 N2 H17 . . 126.7(3) yes
H14 N2 H18 . . 173.1(4) yes
H15 N2 H16 . . 103.3(3) yes
H15 N2 H17 . . 79.9(3) yes
H15 N2 H18 . . 127.5(4) yes
H16 N2 H17 . . 47.80(17) yes
H16 N2 H18 . . 47.80(17) yes
H17 N2 H18 . . 47.80(17) yes
O3 N3 C15 2_766 2_766 26.4(5) yes
O3 N3 C16 2_766 1_655 94.1(6) yes
O3 N3 C17 2_766 . 148.9(6) yes
O3 N3 H19 2_766 2_766 51.4(2) yes
O3 N3 H20 2_766 1_655 116.1(4) yes
O3 N3 H21 2_766 1_655 96.7(3) yes
O3 N3 H22 2_766 1_655 68.6(3) yes
O3 N3 H23 2_766 . 151.8(4) yes
O3 N3 H24 2_766 . 120.9(3) yes
O3 N3 H25 2_766 . 150.8(4) yes
C15 N3 C16 2_766 1_655 120.5(9) yes
C15 N3 C17 2_766 . 122.5(8) yes
C15 N3 H19 2_766 2_766 25.0(4) yes
C15 N3 H20 2_766 1_655 140.6(7) yes
C15 N3 H21 2_766 1_655 119.7(6) yes
C15 N3 H22 2_766 1_655 94.4(6) yes
C15 N3 H23 2_766 . 132.7(6) yes
C15 N3 H24 2_766 . 94.5(5) yes
C15 N3 H25 2_766 . 131.8(7) yes
C16 N3 C17 1_655 . 117.0(8) yes
C16 N3 H19 1_655 2_766 145.6(7) yes
C16 N3 H20 1_655 1_655 28.0(5) yes
C16 N3 H21 1_655 1_655 28.0(5) yes
C16 N3 H22 1_655 1_655 28.0(5) yes
C16 N3 H23 1_655 . 100.7(6) yes
C16 N3 H24 1_655 . 145.0(7) yes
C16 N3 H25 1_655 . 101.4(6) yes
C17 N3 H19 . 2_766 97.5(5) yes
C17 N3 H20 . 1_655 93.7(5) yes
C17 N3 H21 . 1_655 110.6(5) yes
C17 N3 H22 . 1_655 141.7(6) yes
C17 N3 H23 . . 28.0(4) yes
C17 N3 H24 . . 28.0(4) yes
C17 N3 H25 . . 28.0(4) yes
H19 N3 H20 2_766 1_655 160.1(4) yes
H19 N3 H21 2_766 1_655 139.5(4) yes
H19 N3 H22 2_766 1_655 119.0(4) yes
H19 N3 H23 2_766 . 110.7(3) yes
H19 N3 H24 2_766 . 69.5(2) yes
H19 N3 H25 2_766 . 110.0(3) yes
H20 N3 H21 1_655 1_655 47.96(14) yes
H20 N3 H22 1_655 1_655 47.96(16) yes
H20 N3 H23 1_655 . 73.3(2) yes
H20 N3 H24 1_655 . 120.3(4) yes
H20 N3 H25 1_655 . 87.4(3) yes
H21 N3 H22 1_655 1_655 47.96(16) yes
H21 N3 H23 1_655 . 107.6(3) yes
H21 N3 H24 1_655 . 134.1(4) yes
H21 N3 H25 1_655 . 86.3(3) yes
H22 N3 H23 1_655 . 118.3(3) yes
H22 N3 H24 1_655 . 165.6(4) yes
H22 N3 H25 1_655 . 129.4(3) yes
H23 N3 H24 . . 47.96(18) yes
H23 N3 H25 . . 47.96(19) yes
H24 N3 H25 . . 47.96(19) yes
S2 H1 C1 . 2_666 36.42(16) yes
S2 H1 C2 . . 69.7(2) yes
S2 H1 C3 . . 104.7(5) yes
S2 H1 C4 . 2_666 140.5(2) yes
S2 H1 H1 . 2_666 83.24(4) yes
S2 H1 H2 . 2_666 164.92(5) yes
S2 H1 H7 . . 66.62(4) yes
S2 H1 H7 . 2_666 106.92(4) yes
C1 H1 C2 2_666 . 33.5(3) yes
C1 H1 C3 2_666 . 68.7(5) yes
C1 H1 C4 2_666 2_666 104.9(3) yes
C1 H1 H1 2_666 2_666 118.18(16) yes
C1 H1 H2 2_666 2_666 130.26(16) yes
C1 H1 H7 2_666 . 76.54(15) yes
C1 H1 H7 2_666 2_666 130.12(14) yes
C2 H1 C3 . . 35.2(5) yes
C2 H1 C4 . 2_666 71.4(3) yes
C2 H1 H1 . 2_666 150.97(19) yes
C2 H1 H2 . 2_666 96.7(2) yes
C2 H1 H7 . . 94.30(18) yes
C2 H1 H7 . 2_666 133.69(18) yes
C3 H1 C4 . 2_666 36.2(5) yes
C3 H1 H1 . 2_666 169.6(5) yes
C3 H1 H2 . 2_666 61.5(5) yes
C3 H1 H7 . . 112.3(4) yes
C3 H1 H7 . 2_666 118.9(4) yes
C4 H1 H1 2_666 2_666 136.2(2) yes
C4 H1 H2 2_666 2_666 25.4(2) yes
C4 H1 H7 2_666 . 123.15(19) yes
C4 H1 H7 2_666 2_666 95.09(19) yes
H1 H1 H2 2_666 2_666 111.199 yes
H1 H1 H7 2_666 . 64.364 yes
H1 H1 H7 2_666 2_666 63.553 yes
H2 H1 H7 2_666 . 122.723 yes
H2 H1 H7 2_666 2_666 77.265 yes
H7 H1 H7 . 2_666 127.917 yes
H7 H1 H7 2_666 . 127.917 yes
S1 H2 S2 2_566 . 115.37(6) yes
S1 H2 C1 2_566 2_566 37.01(16) yes
S1 H2 C2 2_566 1_455 70.4(2) yes
S1 H2 C3 2_566 2_666 141.0(2) yes
S1 H2 C4 2_566 . 105.4(4) yes
S1 H2 H1 2_566 2_666 166.17(5) yes
S1 H2 H21 2_566 . 85.32(4) yes
S2 H2 C1 . 2_566 149.49(17) yes
S2 H2 C2 . 1_455 166.46(18) yes
S2 H2 C3 . 2_666 103.3(2) yes
S2 H2 C4 . . 137.7(4) yes
S2 H2 H1 . 2_666 78.46(4) yes
S2 H2 H21 . . 70.69(4) yes
C1 H2 C2 2_566 1_455 33.5(3) yes
C1 H2 C3 2_566 2_666 104.2(3) yes
C1 H2 C4 2_566 . 68.6(5) yes
C1 H2 H1 2_566 2_666 129.61(16) yes
C1 H2 H21 2_566 . 90.27(15) yes
C2 H2 C3 1_455 2_666 70.7(3) yes
C2 H2 C4 1_455 . 35.1(5) yes
C2 H2 H1 1_455 2_666 96.1(2) yes
C2 H2 H21 1_455 . 98.41(19) yes
C3 H2 C4 2_666 . 35.6(5) yes
C3 H2 H1 2_666 2_666 25.4(2) yes
C3 H2 H21 2_666 . 103.3(2) yes
C4 H2 H1 . 2_666 61.0(4) yes
C4 H2 H21 . . 103.3(4) yes
H1 H2 H21 2_666 . 100.002 yes
S3 H3 C5 2_566 1_455 37.13(15) yes
S3 H3 C6 2_566 2_566 70.15(19) yes
S3 H3 C7 2_566 . 105.6(4) yes
S3 H3 C8 2_566 2_667 140.7(2) yes
S3 H3 H4 2_566 2_667 164.36(5) yes
S3 H3 H18 2_566 1_545 76.85(4) yes
C5 H3 C6 1_455 2_566 33.3(2) yes
C5 H3 C7 1_455 . 69.1(4) yes
C5 H3 C8 1_455 2_667 104.5(3) yes
C5 H3 H4 1_455 2_667 129.35(15) yes
C5 H3 H18 1_455 1_545 104.82(14) yes
C6 H3 C7 2_566 . 35.7(5) yes
C6 H3 C8 2_566 2_667 71.2(3) yes
C6 H3 H4 2_566 2_667 96.02(19) yes
C6 H3 H18 2_566 1_545 122.5(2) yes
C7 H3 C8 . 2_667 35.5(5) yes
C7 H3 H4 . 2_667 60.3(4) yes
C7 H3 H18 . 1_545 129.6(4) yes
C8 H3 H4 2_667 2_667 24.8(2) yes
C8 H3 H18 2_667 1_545 120.0(2) yes
H4 H3 H18 2_667 1_545 106.231 yes
S4 H4 C5 2_666 . 37.26(16) yes
S4 H4 C6 2_666 2_666 70.1(2) yes
S4 H4 C7 2_666 2_667 140.9(2) yes
S4 H4 C8 2_666 . 105.3(4) yes
S4 H4 C13 2_666 . 91.67(17) yes
S4 H4 H3 2_666 2_667 165.31(5) yes
S4 H4 H4 2_666 2_667 68.90(5) yes
S4 H4 H13 2_666 . 77.36(4) yes
S4 H4 H13 2_666 2_667 82.03(4) yes
S4 H4 H14 2_666 . 86.37(4) yes
S4 H4 H15 2_666 . 111.87(4) yes
C5 H4 C6 . 2_666 33.1(2) yes
C5 H4 C7 . 2_667 104.3(3) yes
C5 H4 C8 . . 68.5(4) yes
C5 H4 C13 . . 123.1(2) yes
C5 H4 H3 . 2_667 129.12(15) yes
C5 H4 H4 . 2_667 92.13(16) yes
C5 H4 H13 . . 113.39(15) yes
C5 H4 H13 . 2_667 71.42(16) yes
C5 H4 H14 . . 109.42(16) yes
C5 H4 H15 . . 143.89(16) yes
C6 H4 C7 2_666 2_667 71.2(3) yes
C6 H4 C8 2_666 . 35.3(4) yes
C6 H4 C13 2_666 . 140.7(3) yes
C6 H4 H3 2_666 2_667 96.00(19) yes
C6 H4 H4 2_666 2_667 116.46(19) yes
C6 H4 H13 2_666 . 141.9(2) yes
C6 H4 H13 2_666 2_667 73.3(2) yes
C6 H4 H14 2_666 . 120.2(2) yes
C6 H4 H15 2_666 . 152.1(2) yes
C7 H4 C8 2_667 . 35.8(4) yes
C7 H4 C13 2_667 . 115.6(2) yes
C7 H4 H3 2_667 2_667 24.8(2) yes
C7 H4 H4 2_667 2_667 136.1(2) yes
C7 H4 H13 2_667 . 135.34(18) yes
C7 H4 H13 2_667 2_667 91.97(20) yes
C7 H4 H14 2_667 . 108.82(19) yes
C7 H4 H15 2_667 . 99.87(18) yes
C8 H4 C13 . . 137.9(4) yes
C8 H4 H3 . 2_667 60.7(4) yes
C8 H4 H4 . 2_667 135.7(4) yes
C8 H4 H13 . . 157.2(4) yes
C8 H4 H13 . 2_667 81.0(4) yes
C8 H4 H14 . . 120.5(4) yes
C8 H4 H15 . . 130.7(4) yes
C13 H4 H3 . 2_667 96.64(16) yes
C13 H4 H4 . 2_667 86.24(19) yes
C13 H4 H13 . . 21.05(17) yes
C13 H4 H13 . 2_667 140.3(2) yes
C13 H4 H14 . . 21.0(2) yes
C13 H4 H15 . . 20.98(18) yes
H3 H4 H4 2_667 2_667 123.59 yes
H3 H4 H13 2_667 . 113.678 yes
H3 H4 H13 2_667 2_667 98.924 yes
H3 H4 H14 2_667 . 97.089 yes
H3 H4 H15 2_667 . 78.009 yes
H4 H4 H13 2_667 . 66.83 yes
H4 H4 H13 2_667 2_667 54.832 yes
H4 H4 H14 2_667 . 103.243 yes
H4 H4 H15 2_667 . 88.631 yes
H13 H4 H13 . 2_667 121.663 yes
H13 H4 H14 . . 36.63 yes
H13 H4 H15 . . 35.804 yes
H13 H4 H13 2_667 . 121.663 yes
H13 H4 H14 2_667 . 157.769 yes
H13 H4 H15 2_667 . 134.35 yes
H14 H4 H15 . . 36.162 yes
Zn1 H5 S2 . . 53.78(5) yes
Zn1 H5 S3 . . 51.56(4) yes
Zn1 H5 O1 . 2_666 48.49(15) yes
Zn1 H5 C9 . . 85.3(5) yes
Zn1 H5 C11 . 1_565 151.0(2) yes
Zn1 H5 N1 . 1_565 118.8(2) yes
Zn1 H5 H10 . 1_565 157.818(17) yes
Zn1 H5 H11 . 1_565 154.476(17) yes
S2 H5 S3 . . 82.92(5) yes
S2 H5 O1 . 2_666 85.57(15) yes
S2 H5 C9 . . 111.9(5) yes
S2 H5 C11 . 1_565 135.6(2) yes
S2 H5 N1 . 1_565 131.2(2) yes
S2 H5 H10 . 1_565 147.86(4) yes
S2 H5 H11 . 1_565 115.64(4) yes
S3 H5 O1 . 2_666 86.11(16) yes
S3 H5 C9 . . 113.8(5) yes
S3 H5 C11 . 1_565 140.5(2) yes
S3 H5 N1 . 1_565 134.2(2) yes
S3 H5 H10 . 1_565 120.83(4) yes
S3 H5 H11 . 1_565 153.73(4) yes
O1 H5 C9 2_666 . 36.8(5) yes
O1 H5 C11 2_666 1_565 102.5(3) yes
O1 H5 N1 2_666 1_565 70.3(3) yes
O1 H5 H10 2_666 1_565 115.18(14) yes
O1 H5 H11 2_666 1_565 112.51(15) yes
C9 H5 C11 . 1_565 65.8(5) yes
C9 H5 N1 . 1_565 33.5(5) yes
C9 H5 H10 . 1_565 79.9(5) yes
C9 H5 H11 . 1_565 77.9(5) yes
C11 H5 N1 1_565 1_565 32.3(3) yes
C11 H5 H10 1_565 1_565 21.7(2) yes
C11 H5 H11 1_565 1_565 21.3(2) yes
N1 H5 H10 1_565 1_565 48.0(2) yes
N1 H5 H11 1_565 1_565 46.9(2) yes
H10 H5 H11 1_565 1_565 35.168 yes
O1 H6 C9 1_565 2_676 27.2(2) yes
O1 H6 C10 1_565 . 87.1(5) yes
O1 H6 N1 1_565 2_666 56.4(2) yes
O1 H6 H7 1_565 . 120.15(12) yes
O1 H6 H8 1_565 . 81.64(11) yes
O1 H6 H11 1_565 1_565 82.68(11) yes
O1 H6 H24 1_565 2_666 57.01(12) yes
O1 H6 H25 1_565 2_666 89.92(12) yes
C9 H6 C10 2_676 . 67.4(5) yes
C9 H6 N1 2_676 2_666 29.8(3) yes
C9 H6 H7 2_676 . 95.76(18) yes
C9 H6 H8 2_676 . 76.63(17) yes
C9 H6 H11 2_676 1_565 85.93(17) yes
C9 H6 H24 2_676 2_666 81.9(2) yes
C9 H6 H25 2_676 2_666 112.61(19) yes
C10 H6 N1 . 2_666 42.8(5) yes
C10 H6 H7 . . 35.3(6) yes
C10 H6 H8 . . 35.3(6) yes
C10 H6 H11 . 1_565 136.2(6) yes
C10 H6 H24 . 2_666 106.2(6) yes
C10 H6 H25 . 2_666 105.4(6) yes
N1 H6 H7 2_666 . 66.2(2) yes
N1 H6 H8 2_666 . 66.22(19) yes
N1 H6 H11 2_666 1_565 98.56(19) yes
N1 H6 H24 2_666 2_666 105.1(2) yes
N1 H6 H25 2_666 2_666 127.7(2) yes
H7 H6 H8 . . 60 yes
H7 H6 H11 . 1_565 123.258 yes
H7 H6 H24 . 2_666 133.117 yes
H7 H6 H25 . 2_666 114.292 yes
H8 H6 H11 . 1_565 162.56 yes
H8 H6 H24 . 2_666 74.142 yes
H8 H6 H25 . 2_666 70.609 yes
H11 H6 H24 1_565 2_666 103.374 yes
H11 H6 H25 1_565 2_666 117.004 yes
H24 H6 H25 2_666 2_666 33.402 yes
S2 H7 C10 . . 159.0(6) yes
S2 H7 C11 . 2_666 103.7(3) yes
S2 H7 N1 . 2_666 133.9(2) yes
S2 H7 H1 . . 58.00(4) yes
S2 H7 H1 . 2_666 73.62(4) yes
S2 H7 H6 . . 125.45(4) yes
S2 H7 H8 . . 159.67(4) yes
S2 H7 H9 . 2_666 84.62(4) yes
C10 H7 C11 . 2_666 78.0(6) yes
C10 H7 N1 . 2_666 42.8(6) yes
C10 H7 H1 . . 140.9(5) yes
C10 H7 H1 . 2_666 109.9(6) yes
C10 H7 H6 . . 35.3(6) yes
C10 H7 H8 . . 35.3(5) yes
C10 H7 H9 . 2_666 100.6(6) yes
C11 H7 N1 2_666 2_666 35.5(3) yes
C11 H7 H1 2_666 . 113.8(2) yes
C11 H7 H1 2_666 2_666 165.1(2) yes
C11 H7 H6 2_666 . 98.9(2) yes
C11 H7 H8 2_666 . 93.9(3) yes
C11 H7 H9 2_666 2_666 23.4(2) yes
N1 H7 H1 2_666 . 140.5(2) yes
N1 H7 H1 2_666 2_666 151.9(2) yes
N1 H7 H6 2_666 . 66.2(2) yes
N1 H7 H8 2_666 . 66.2(2) yes
N1 H7 H9 2_666 2_666 58.7(2) yes
H1 H7 H1 . 2_666 52.083 yes
H1 H7 H6 . . 145.715 yes
H1 H7 H8 . . 105.689 yes
H1 H7 H9 . 2_666 92.272 yes
H1 H7 H1 2_666 . 52.083 yes
H1 H7 H6 2_666 . 94.345 yes
H1 H7 H8 2_666 . 86.731 yes
H1 H7 H9 2_666 2_666 144.162 yes
H6 H7 H8 . . 60 yes
H6 H7 H9 . 2_666 121.49 yes
H8 H7 H9 . 2_666 109.641 yes
O1 H8 C9 1_565 2_676 25.2(2) yes
O1 H8 C10 1_565 . 73.0(5) yes
O1 H8 N1 1_565 2_666 51.3(2) yes
O1 H8 H6 1_565 . 64.27(10) yes
O1 H8 H7 1_565 . 107.84(11) yes
O1 H8 H23 1_565 2_666 79.81(11) yes
O1 H8 H24 1_565 2_666 54.09(11) yes
O1 H8 H25 1_565 2_666 86.38(11) yes
C9 H8 C10 2_676 . 60.5(5) yes
C9 H8 N1 2_676 2_666 27.3(3) yes
C9 H8 H6 2_676 . 68.02(16) yes
C9 H8 H7 2_676 . 91.08(18) yes
C9 H8 H23 2_676 2_666 103.32(19) yes
C9 H8 H24 2_676 2_666 79.28(18) yes
C9 H8 H25 2_676 2_666 111.06(18) yes
C10 H8 N1 . 2_666 42.8(5) yes
C10 H8 H6 . . 35.3(6) yes
C10 H8 H7 . . 35.3(5) yes
C10 H8 H23 . 2_666 136.2(6) yes
C10 H8 H24 . 2_666 104.6(6) yes
C10 H8 H25 . 2_666 110.5(6) yes
N1 H8 H6 2_666 . 66.2(2) yes
N1 H8 H7 2_666 . 66.2(2) yes
N1 H8 H23 2_666 2_666 130.6(2) yes
N1 H8 H24 2_666 2_666 104.2(2) yes
N1 H8 H25 2_666 2_666 131.8(2) yes
H6 H8 H7 . . 60 yes
H6 H8 H23 . 2_666 101.788 yes
H6 H8 H24 . 2_666 72.428 yes
H6 H8 H25 . 2_666 75.735 yes
H7 H8 H23 . 2_666 150.789 yes
H7 H8 H24 . 2_666 131.439 yes
H7 H8 H25 . 2_666 118.036 yes
H23 H8 H24 2_666 2_666 32.668 yes
H23 H8 H25 2_666 2_666 32.979 yes
H24 H8 H25 2_666 2_666 33.687 yes
C1 H9 C2 . 2_666 30.6(2) yes
C1 H9 C10 . 2_666 107.6(3) yes
C1 H9 C11 . . 159.4(6) yes
C1 H9 N1 . . 141.5(2) yes
C1 H9 H7 . 2_666 84.08(16) yes
C1 H9 H10 . . 152.55(16) yes
C1 H9 H11 . . 124.27(14) yes
C2 H9 C10 2_666 2_666 107.9(2) yes
C2 H9 C11 2_666 . 166.5(6) yes
C2 H9 N1 2_666 . 142.9(2) yes
C2 H9 H7 2_666 2_666 86.61(16) yes
C2 H9 H10 2_666 . 131.23(14) yes
C2 H9 H11 2_666 . 149.40(16) yes
C10 H9 C11 2_666 . 78.9(6) yes
C10 H9 N1 2_666 . 36.6(3) yes
C10 H9 H7 2_666 2_666 23.7(2) yes
C10 H9 H10 2_666 . 98.1(2) yes
C10 H9 H11 2_666 . 96.42(19) yes
C11 H9 N1 . . 42.4(6) yes
C11 H9 H7 . 2_666 101.9(6) yes
C11 H9 H10 . . 35.3(6) yes
C11 H9 H11 . . 35.3(6) yes
N1 H9 H7 . 2_666 59.83(18) yes
N1 H9 H10 . . 65.92(19) yes
N1 H9 H11 . . 65.92(18) yes
H7 H9 H10 2_666 . 120.849 yes
H7 H9 H11 2_666 . 112.502 yes
H10 H9 H11 . . 60 yes
C9 H10 C11 1_545 . 64.4(7) yes
C9 H10 N1 1_545 . 28.4(2) yes
C9 H10 H5 1_545 1_545 21.54(15) yes
C9 H10 H9 1_545 . 93.56(15) yes
C9 H10 H11 1_545 . 73.16(17) yes
C9 H10 H11 1_545 2_556 147.00(16) yes
C9 H10 H19 1_545 2_666 70.24(17) yes
C9 H10 H24 1_545 1_455 117.62(17) yes
C11 H10 N1 . . 42.4(7) yes
C11 H10 H5 . 1_545 78.3(6) yes
C11 H10 H9 . . 35.3(5) yes
C11 H10 H11 . . 35.3(5) yes
C11 H10 H11 . 2_556 104.0(7) yes
C11 H10 H19 . 2_666 127.4(7) yes
C11 H10 H24 . 1_455 149.4(5) yes
N1 H10 H5 . 1_545 49.24(18) yes
N1 H10 H9 . . 65.9(2) yes
N1 H10 H11 . . 65.9(2) yes
N1 H10 H11 . 2_556 145.4(2) yes
N1 H10 H19 . 2_666 85.5(2) yes
N1 H10 H24 . 1_455 124.5(2) yes
H5 H10 H9 1_545 . 111.544 yes
H5 H10 H11 1_545 . 74.532 yes
H5 H10 H11 1_545 2_556 130.969 yes
H5 H10 H19 1_545 2_666 68.011 yes
H5 H10 H24 1_545 1_455 114.475 yes
H9 H10 H11 . . 60 yes
H9 H10 H11 . 2_556 90.327 yes
H9 H10 H19 . 2_666 130.842 yes
H9 H10 H24 . 1_455 118.883 yes
H11 H10 H11 . 2_556 80.649 yes
H11 H10 H19 . 2_666 142.217 yes
H11 H10 H24 . 1_455 168.973 yes
H11 H10 H11 2_556 . 80.649 yes
H11 H10 H19 2_556 2_666 128.565 yes
H11 H10 H24 2_556 1_455 88.444 yes
H19 H10 H24 2_666 1_455 47.864 yes
C9 H11 C11 1_545 . 63.1(6) yes
C9 H11 N1 1_545 . 27.9(2) yes
C9 H11 H5 1_545 1_545 21.19(14) yes
C9 H11 H6 1_545 1_545 96.36(16) yes
C9 H11 H9 1_545 . 92.68(15) yes
C9 H11 H10 1_545 . 71.55(16) yes
C9 H11 H10 1_545 2_556 158.33(15) yes
C11 H11 N1 . . 42.4(7) yes
C11 H11 H5 . 1_545 74.9(6) yes
C11 H11 H6 . 1_545 155.1(6) yes
C11 H11 H9 . . 35.3(6) yes
C11 H11 H10 . . 35.3(5) yes
C11 H11 H10 . 2_556 120.5(6) yes
N1 H11 H5 . 1_545 48.01(18) yes
N1 H11 H6 . 1_545 113.2(2) yes
N1 H11 H9 . . 65.92(18) yes
N1 H11 H10 . . 65.9(2) yes
N1 H11 H10 . 2_556 162.9(2) yes
H5 H11 H6 1_545 1_545 90.398 yes
H5 H11 H9 1_545 . 108.689 yes
H5 H11 H10 1_545 . 70.3 yes
H5 H11 H10 1_545 2_556 137.526 yes
H6 H11 H9 1_545 . 144.38 yes
H6 H11 H10 1_545 . 154.893 yes
H6 H11 H10 1_545 2_556 83.907 yes
H9 H11 H10 . . 60 yes
H9 H11 H10 . 2_556 99.683 yes
H10 H11 H10 . 2_556 99.351 yes
H10 H11 H10 2_556 . 99.351 yes
Zn1 H12 S3 2_676 2_676 50.91(4) yes
Zn1 H12 O1 2_676 1_565 44.38(10) yes
Zn1 H12 O2 2_676 1_565 45.65(17) yes
Zn1 H12 O3 2_676 . 116.8(2) yes
Zn1 H12 C12 2_676 . 81.8(4) yes
Zn1 H12 C13 2_676 . 148.7(2) yes
Zn1 H12 N2 2_676 . 115.49(18) yes
Zn1 H12 H14 2_676 . 170.83(2) yes
Zn1 H12 H17 2_676 2_677 104.693(17) yes
Zn1 H12 H24 2_676 2_666 81.695(17) yes
S3 H12 O1 2_676 1_565 71.71(10) yes
S3 H12 O2 2_676 1_565 85.62(16) yes
S3 H12 O3 2_676 . 84.16(17) yes
S3 H12 C12 2_676 . 111.6(4) yes
S3 H12 C13 2_676 . 136.97(18) yes
S3 H12 N2 2_676 . 131.08(17) yes
S3 H12 H14 2_676 . 131.98(4) yes
S3 H12 H17 2_676 2_677 64.49(4) yes
S3 H12 H24 2_676 2_666 125.61(4) yes
O1 H12 O2 1_565 1_565 77.5(2) yes
O1 H12 O3 1_565 . 84.7(2) yes
O1 H12 C12 1_565 . 109.3(4) yes
O1 H12 C13 1_565 . 151.2(2) yes
O1 H12 N2 1_565 . 136.9(2) yes
O1 H12 H14 1_565 . 142.66(9) yes
O1 H12 H17 1_565 2_677 136.02(10) yes
O1 H12 H24 1_565 2_666 54.68(10) yes
O2 H12 O3 1_565 . 161.5(3) yes
O2 H12 C12 1_565 . 36.3(4) yes
O2 H12 C13 1_565 . 103.6(3) yes
O2 H12 N2 1_565 . 70.2(2) yes
O2 H12 H14 1_565 . 125.61(17) yes
O2 H12 H17 1_565 2_677 102.25(15) yes
O2 H12 H24 1_565 2_666 75.44(15) yes
O3 H12 C12 . . 161.2(4) yes
O3 H12 C13 . . 94.4(3) yes
O3 H12 N2 . . 127.7(3) yes
O3 H12 H14 . . 72.2(2) yes
O3 H12 H17 . 2_677 87.13(18) yes
O3 H12 H24 . 2_666 98.27(18) yes
C12 H12 C13 . . 67.3(5) yes
C12 H12 N2 . . 33.9(4) yes
C12 H12 H14 . . 89.3(4) yes
C12 H12 H17 . 2_677 90.7(4) yes
C12 H12 H24 . 2_666 81.1(4) yes
C13 H12 N2 . . 33.4(3) yes
C13 H12 H14 . . 22.2(2) yes
C13 H12 H17 . 2_677 72.48(17) yes
C13 H12 H24 . 2_666 97.23(18) yes
N2 H12 H14 . . 55.54(18) yes
N2 H12 H17 . 2_677 79.57(18) yes
N2 H12 H24 . 2_666 89.40(18) yes
H14 H12 H17 . 2_677 72.959 yes
H14 H12 H24 . 2_666 99.261 yes
H17 H12 H24 2_677 2_666 168.805 yes
C8 H13 C13 2_667 . 151.4(5) yes
C8 H13 C14 2_667 . 113.3(3) yes
C8 H13 N2 2_667 . 145.7(3) yes
C8 H13 H4 2_667 . 77.76(15) yes
C8 H13 H4 2_667 2_667 19.45(15) yes
C8 H13 H14 2_667 . 146.98(15) yes
C8 H13 H15 2_667 . 116.22(14) yes
C8 H13 H16 2_667 . 96.31(15) yes
C8 H13 H17 2_667 . 104.63(15) yes
C13 H13 C14 . . 68.5(5) yes
C13 H13 N2 . . 42.7(5) yes
C13 H13 H4 . . 88.3(5) yes
C13 H13 H4 . 2_667 139.6(5) yes
C13 H13 H14 . . 35.3(5) yes
C13 H13 H15 . . 35.3(5) yes
C13 H13 H16 . . 90.1(5) yes
C13 H13 H17 . . 67.0(5) yes
C14 H13 N2 . . 32.4(3) yes
C14 H13 H4 . . 149.58(18) yes
C14 H13 H4 . 2_667 130.2(2) yes
C14 H13 H14 . . 97.9(2) yes
C14 H13 H15 . . 75.80(18) yes
C14 H13 H16 . . 21.96(18) yes
C14 H13 H17 . . 20.05(19) yes
N2 H13 H4 . . 130.88(19) yes
N2 H13 H4 . 2_667 161.3(2) yes
N2 H13 H14 . . 66.1(2) yes
N2 H13 H15 . . 66.14(18) yes
N2 H13 H16 . . 50.7(2) yes
N2 H13 H17 . . 43.8(2) yes
H4 H13 H4 . 2_667 58.337 yes
H4 H13 H14 . . 69.681 yes
H4 H13 H15 . . 73.972 yes
H4 H13 H16 . . 163.671 yes
H4 H13 H17 . . 132.379 yes
H4 H13 H4 2_667 . 58.337 yes
H4 H13 H14 2_667 . 127.628 yes
H4 H13 H15 2_667 . 107.705 yes
H4 H13 H16 2_667 . 115.251 yes
H4 H13 H17 2_667 . 117.467 yes
H14 H13 H15 . . 60 yes
H14 H13 H16 . . 116.526 yes
H14 H13 H17 . . 101.279 yes
H15 H13 H16 . . 95.68 yes
H15 H13 H17 . . 62.275 yes
H16 H13 H17 . . 33.993 yes
O3 H14 C12 . . 76.7(2) yes
O3 H14 C13 . . 151.4(5) yes
O3 H14 N2 . . 108.9(3) yes
O3 H14 H4 . . 116.63(15) yes
O3 H14 H12 . . 52.95(15) yes
O3 H14 H13 . . 152.56(15) yes
O3 H14 H15 . . 145.09(14) yes
C12 H14 C13 . . 74.8(5) yes
C12 H14 N2 . . 32.2(3) yes
C12 H14 H4 . . 166.62(19) yes
C12 H14 H12 . . 23.82(19) yes
C12 H14 H13 . . 94.72(18) yes
C12 H14 H15 . . 92.73(19) yes
C13 H14 N2 . . 42.7(5) yes
C13 H14 H4 . . 91.8(5) yes
C13 H14 H12 . . 98.5(5) yes
C13 H14 H13 . . 35.3(4) yes
C13 H14 H15 . . 35.3(5) yes
N2 H14 H4 . . 134.4(2) yes
N2 H14 H12 . . 56.0(2) yes
N2 H14 H13 . . 66.14(19) yes
N2 H14 H15 . . 66.1(2) yes
H4 H14 H12 . . 169.415 yes
H4 H14 H13 . . 73.689 yes
H4 H14 H15 . . 75.8 yes
H12 H14 H13 . . 116.355 yes
H12 H14 H15 . . 111.587 yes
H13 H14 H15 . . 60 yes
O2 H15 C12 2_667 2_677 24.64(17) yes
O2 H15 C13 2_667 . 168.7(4) yes
O2 H15 C14 2_667 . 108.5(2) yes
O2 H15 N2 2_667 . 126.4(2) yes
O2 H15 H4 2_667 . 105.51(10) yes
O2 H15 H13 2_667 . 152.10(11) yes
O2 H15 H14 2_667 . 145.67(12) yes
O2 H15 H17 2_667 . 88.43(11) yes
O2 H15 H17 2_667 2_677 72.73(11) yes
O2 H15 H18 2_667 2_677 47.49(11) yes
C12 H15 C13 2_677 . 144.3(5) yes
C12 H15 C14 2_677 . 86.5(2) yes
C12 H15 N2 2_677 . 101.8(2) yes
C12 H15 H4 2_677 . 130.03(14) yes
C12 H15 H13 2_677 . 149.83(15) yes
C12 H15 H14 2_677 . 142.75(15) yes
C12 H15 H17 2_677 . 68.43(15) yes
C12 H15 H17 2_677 2_677 62.60(15) yes
C12 H15 H18 2_677 2_677 50.03(16) yes
C13 H15 C14 . . 63.3(5) yes
C13 H15 N2 . . 42.7(5) yes
C13 H15 H4 . . 85.2(5) yes
C13 H15 H13 . . 35.3(5) yes
C13 H15 H14 . . 35.3(6) yes
C13 H15 H17 . . 84.2(5) yes
C13 H15 H17 . 2_677 99.3(5) yes
C13 H15 H18 . 2_677 127.8(5) yes
C14 H15 N2 . . 30.5(3) yes
C14 H15 H4 . . 139.33(16) yes
C14 H15 H13 . . 69.25(16) yes
C14 H15 H14 . . 94.2(2) yes
C14 H15 H17 . . 21.21(19) yes
C14 H15 H17 . 2_677 94.72(17) yes
C14 H15 H18 . 2_677 118.87(16) yes
N2 H15 H4 . . 127.82(18) yes
N2 H15 H13 . . 66.14(16) yes
N2 H15 H14 . . 66.1(2) yes
N2 H15 H17 . . 50.0(2) yes
N2 H15 H17 . 2_677 78.77(18) yes
N2 H15 H18 . 2_677 110.11(17) yes
H4 H15 H13 . . 70.224 yes
H4 H15 H14 . . 68.038 yes
H4 H15 H17 . . 147.776 yes
H4 H15 H17 . 2_677 116.366 yes
H4 H15 H18 . 2_677 100.439 yes
H13 H15 H14 . . 60 yes
H13 H15 H17 . . 83.813 yes
H13 H15 H17 . 2_677 134.582 yes
H13 H15 H18 . 2_677 158.943 yes
H14 H15 H17 . . 115.279 yes
H14 H15 H17 . 2_677 80.259 yes
H14 H15 H18 . 2_677 99.16 yes
H17 H15 H17 . 2_677 95.365 yes
H17 H15 H18 . 2_677 110.091 yes
H17 H15 H17 2_677 . 95.365 yes
H17 H15 H18 2_677 2_677 32.114 yes
O3 H16 C13 1_455 . 130.0(2) yes
O3 H16 C14 1_455 . 124.9(5) yes
O3 H16 C15 1_455 1_455 24.5(3) yes
O3 H16 N2 1_455 . 117.6(3) yes
O3 H16 H13 1_455 . 121.97(14) yes
O3 H16 H17 1_455 . 149.18(12) yes
O3 H16 H18 1_455 . 92.37(12) yes
C13 H16 C14 . . 64.3(5) yes
C13 H16 C15 . 1_455 106.5(3) yes
C13 H16 N2 . . 30.9(2) yes
C13 H16 H13 . . 21.37(15) yes
C13 H16 H17 . . 70.38(17) yes
C13 H16 H18 . . 95.02(16) yes
C14 H16 C15 . 1_455 112.2(6) yes
C14 H16 N2 . . 42.6(6) yes
C14 H16 H13 . . 85.3(5) yes
C14 H16 H17 . . 35.3(5) yes
C14 H16 H18 . . 35.3(5) yes
C15 H16 N2 1_455 . 93.8(3) yes
C15 H16 H13 1_455 . 103.14(19) yes
C15 H16 H17 1_455 . 146.51(17) yes
C15 H16 H18 1_455 . 87.82(16) yes
N2 H16 H13 . . 50.78(17) yes
N2 H16 H17 . . 66.10(19) yes
N2 H16 H18 . . 66.10(17) yes
H13 H16 H17 . . 85.058 yes
H13 H16 H18 . . 116.216 yes
H17 H16 H18 . . 60 yes
C13 H17 C14 . . 67.7(6) yes
C13 H17 N2 . . 32.2(3) yes
C13 H17 H12 . 2_677 98.95(18) yes
C13 H17 H13 . . 20.07(17) yes
C13 H17 H15 . . 21.78(19) yes
C13 H17 H15 . 2_677 88.29(17) yes
C13 H17 H16 . . 74.62(17) yes
C13 H17 H18 . . 97.40(19) yes
C13 H17 H18 . 2_577 150.41(17) yes
C14 H17 N2 . . 42.6(6) yes
C14 H17 H12 . 2_677 152.9(5) yes
C14 H17 H13 . . 66.0(5) yes
C14 H17 H15 . . 89.2(5) yes
C14 H17 H15 . 2_677 89.2(5) yes
C14 H17 H16 . . 35.3(5) yes
C14 H17 H18 . . 35.3(5) yes
C14 H17 H18 . 2_577 104.0(5) yes
N2 H17 H12 . 2_677 114.58(18) yes
N2 H17 H13 . . 43.87(17) yes
N2 H17 H15 . . 50.08(19) yes
N2 H17 H15 . 2_677 71.62(17) yes
N2 H17 H16 . . 66.10(18) yes
N2 H17 H18 . . 66.10(18) yes
N2 H17 H18 . 2_577 146.44(18) yes
H12 H17 H13 2_677 . 109.466 yes
H12 H17 H15 2_677 . 77.818 yes
H12 H17 H15 2_677 2_677 66.298 yes
H12 H17 H16 2_677 . 166.544 yes
H12 H17 H18 2_677 . 133.264 yes
H12 H17 H18 2_677 2_577 98.538 yes
H13 H17 H15 . . 33.911 yes
H13 H17 H15 . 2_677 108.099 yes
H13 H17 H16 . . 60.949 yes
H13 H17 H18 . . 100.522 yes
H13 H17 H18 . 2_577 130.348 yes
H15 H17 H15 . 2_677 84.635 yes
H15 H17 H16 . . 94.282 yes
H15 H17 H18 . . 116.025 yes
H15 H17 H18 . 2_577 150.996 yes
H15 H17 H15 2_677 . 84.635 yes
H15 H17 H16 2_677 . 124.349 yes
H15 H17 H18 2_677 . 70.793 yes
H15 H17 H18 2_677 2_577 120.663 yes
H16 H17 H18 . . 60 yes
H16 H17 H18 . 2_577 83.034 yes
H18 H17 H18 . 2_577 87.664 yes
H18 H17 H18 2_577 . 87.664 yes
O2 H18 C12 1_565 . 30.0(2) yes
O2 H18 C14 1_565 . 104.5(6) yes
O2 H18 N2 1_565 . 62.2(2) yes
O2 H18 H3 1_565 1_565 72.64(12) yes
O2 H18 H15 1_565 2_677 66.49(12) yes
O2 H18 H16 1_565 . 115.13(11) yes
O2 H18 H17 1_565 . 122.64(13) yes
O2 H18 H17 1_565 2_577 144.62(13) yes
C12 H18 C14 . . 74.7(6) yes
C12 H18 N2 . . 32.2(3) yes
C12 H18 H3 . 1_565 99.58(15) yes
C12 H18 H15 . 2_677 66.07(15) yes
C12 H18 H16 . . 91.85(15) yes
C12 H18 H17 . . 95.33(17) yes
C12 H18 H17 . 2_577 169.19(16) yes
C14 H18 N2 . . 42.6(6) yes
C14 H18 H3 . 1_565 159.9(5) yes
C14 H18 H15 . 2_677 94.6(5) yes
C14 H18 H16 . . 35.3(5) yes
C14 H18 H17 . . 35.3(5) yes
C14 H18 H17 . 2_577 108.0(6) yes
N2 H18 H3 . 1_565 128.29(18) yes
N2 H18 H15 . 2_677 73.84(17) yes
N2 H18 H16 . . 66.10(18) yes
N2 H18 H17 . . 66.1(2) yes
N2 H18 H17 . 2_577 150.03(19) yes
H3 H18 H15 1_565 2_677 65.781 yes
H3 H18 H16 1_565 . 163.913 yes
H3 H18 H17 1_565 . 129.263 yes
H3 H18 H17 1_565 2_577 81.289 yes
H15 H18 H16 2_677 . 129.829 yes
H15 H18 H17 2_677 . 77.093 yes
H15 H18 H17 2_677 2_577 123.322 yes
H16 H18 H17 . . 60 yes
H16 H18 H17 . 2_577 85.381 yes
H17 H18 H17 . 2_577 92.336 yes
H17 H18 H17 2_577 . 92.336 yes
O2 H19 O3 1_665 . 130.5(3) yes
O2 H19 C15 1_665 . 125.0(5) yes
O2 H19 C17 1_665 2_766 86.2(2) yes
O2 H19 N3 1_665 2_766 107.3(2) yes
O2 H19 H10 1_665 2_666 111.32(12) yes
O2 H19 H24 1_665 2_766 71.98(11) yes
O3 H19 C15 . . 37.1(6) yes
O3 H19 C17 . 2_766 104.0(3) yes
O3 H19 N3 . 2_766 71.1(3) yes
O3 H19 H10 . 2_666 118.2(2) yes
O3 H19 H24 . 2_766 126.0(2) yes
C15 H19 C17 . 2_766 66.9(6) yes
C15 H19 N3 . 2_766 34.0(6) yes
C15 H19 H10 . 2_666 108.6(6) yes
C15 H19 H24 . 2_766 88.9(6) yes
C17 H19 N3 2_766 2_766 32.8(3) yes
C17 H19 H10 2_766 2_666 77.9(2) yes
C17 H19 H24 2_766 2_766 22.1(2) yes
N3 H19 H10 2_766 2_666 93.6(2) yes
N3 H19 H24 2_766 2_766 54.9(2) yes
H10 H19 H24 2_666 2_766 69.31 yes
C16 H20 C17 . 1_455 73.4(7) yes
C16 H20 N3 . 1_455 42.5(6) yes
C16 H20 H21 . . 35.3(6) yes
C16 H20 H22 . . 35.3(8) yes
C16 H20 H23 . 1_455 95.1(6) yes
C16 H20 H25 . 1_455 74.9(7) yes
C17 H20 N3 1_455 1_455 34.4(3) yes
C17 H20 H21 1_455 . 83.1(2) yes
C17 H20 H22 1_455 . 100.4(3) yes
C17 H20 H23 1_455 1_455 23.1(2) yes
C17 H20 H25 1_455 1_455 21.1(2) yes
N3 H20 H21 1_455 . 66.02(19) yes
N3 H20 H22 1_455 . 66.0(2) yes
N3 H20 H23 1_455 1_455 53.3(2) yes
N3 H20 H25 1_455 1_455 46.3(2) yes
H21 H20 H22 . . 60 yes
H21 H20 H23 . 1_455 105.486 yes
H21 H20 H25 . 1_455 71.89 yes
H22 H20 H23 . 1_455 116.364 yes
H22 H20 H25 . 1_455 108.171 yes
H23 H20 H25 1_455 1_455 35.866 yes
C15 H21 C16 2_666 . 50.9(6) yes
C15 H21 C17 2_666 1_455 49.8(3) yes
C15 H21 N3 2_666 1_455 23.3(3) yes
C15 H21 H2 2_666 . 140.0(2) yes
C15 H21 H20 2_666 . 82.77(18) yes
C15 H21 H22 2_666 . 59.0(2) yes
C15 H21 H25 2_666 1_455 65.4(2) yes
C16 H21 C17 . 1_455 56.9(8) yes
C16 H21 N3 . 1_455 42.5(7) yes
C16 H21 H2 . . 148.4(7) yes
C16 H21 H20 . . 35.3(6) yes
C16 H21 H22 . . 35.3(7) yes
C16 H21 H25 . 1_455 76.4(7) yes
C17 H21 N3 1_455 1_455 28.2(3) yes
C17 H21 H2 1_455 . 105.0(2) yes
C17 H21 H20 1_455 . 62.3(2) yes
C17 H21 H22 1_455 . 89.0(2) yes
C17 H21 H25 1_455 1_455 20.4(2) yes
N3 H21 H2 1_455 . 130.8(2) yes
N3 H21 H20 1_455 . 66.0(2) yes
N3 H21 H22 1_455 . 66.0(2) yes
N3 H21 H25 1_455 1_455 46.9(2) yes
H2 H21 H20 . . 115.027 yes
H2 H21 H22 . . 161.059 yes
H2 H21 H25 . 1_455 84.776 yes
H20 H21 H22 . . 60 yes
H20 H21 H25 . 1_455 73.721 yes
H22 H21 H25 . 1_455 109.377 yes
O3 H22 C5 2_666 2_666 139.5(2) yes
O3 H22 C6 2_666 . 134.4(3) yes
O3 H22 C15 2_666 2_666 29.2(3) yes
O3 H22 C16 2_666 . 100.1(6) yes
O3 H22 N3 2_666 1_455 60.9(3) yes
O3 H22 H20 2_666 . 126.39(19) yes
O3 H22 H21 2_666 . 102.7(2) yes
C5 H22 C6 2_666 . 29.09(19) yes
C5 H22 C15 2_666 2_666 168.6(3) yes
C5 H22 C16 2_666 . 116.8(5) yes
C5 H22 N3 2_666 1_455 159.0(2) yes
C5 H22 H20 2_666 . 94.14(15) yes
C5 H22 H21 2_666 . 98.75(15) yes
C6 H22 C15 . 2_666 150.7(3) yes
C6 H22 C16 . . 122.9(6) yes
C6 H22 N3 . 1_455 147.9(3) yes
C6 H22 H20 . . 89.64(16) yes
C6 H22 H21 . . 120.77(14) yes
C15 H22 C16 2_666 . 73.2(5) yes
C15 H22 N3 2_666 1_455 32.0(3) yes
C15 H22 H20 2_666 . 97.3(2) yes
C15 H22 H21 2_666 . 86.8(2) yes
C16 H22 N3 . 1_455 42.5(5) yes
C16 H22 H20 . . 35.3(6) yes
C16 H22 H21 . . 35.3(6) yes
N3 H22 H20 1_455 . 66.0(2) yes
N3 H22 H21 1_455 . 66.02(19) yes
H20 H22 H21 . . 60 yes
C16 H23 C17 1_655 . 66.4(7) yes
C16 H23 N3 1_655 . 31.9(3) yes
C16 H23 H8 1_655 2_666 139.9(3) yes
C16 H23 H20 1_655 1_655 21.8(2) yes
C16 H23 H24 1_655 . 96.6(2) yes
C16 H23 H25 1_655 . 72.8(3) yes
C17 H23 N3 . . 42.5(7) yes
C17 H23 H8 . 2_666 85.2(7) yes
C17 H23 H20 . 1_655 86.8(6) yes
C17 H23 H24 . . 35.3(6) yes
C17 H23 H25 . . 35.3(6) yes
N3 H23 H8 . 2_666 127.7(2) yes
N3 H23 H20 . 1_655 53.33(18) yes
N3 H23 H24 . . 66.02(19) yes
N3 H23 H25 . . 66.0(2) yes
H8 H23 H20 2_666 1_655 142.157 yes
H8 H23 H24 2_666 . 70.471 yes
H8 H23 H25 2_666 . 67.893 yes
H20 H23 H24 1_655 . 118.337 yes
H20 H23 H25 1_655 . 84.704 yes
H24 H23 H25 . . 60 yes
O1 H24 C12 2_656 2_666 71.65(19) yes
O1 H24 C15 2_656 2_766 132.2(2) yes
O1 H24 C17 2_656 . 152.2(7) yes
O1 H24 N3 2_656 . 163.0(2) yes
O1 H24 H6 2_656 2_666 57.60(11) yes
O1 H24 H8 2_656 2_666 63.57(11) yes
O1 H24 H10 2_656 1_655 87.86(11) yes
O1 H24 H12 2_656 2_666 60.16(11) yes
O1 H24 H19 2_656 2_766 108.80(11) yes
O1 H24 H23 2_656 . 122.07(11) yes
O1 H24 H25 2_656 . 130.76(11) yes
C12 H24 C15 2_666 2_766 84.8(3) yes
C12 H24 C17 2_666 . 109.1(6) yes
C12 H24 N3 2_666 . 96.3(3) yes
C12 H24 H6 2_666 2_666 125.00(16) yes
C12 H24 H8 2_666 2_666 106.44(16) yes
C12 H24 H10 2_666 1_655 125.77(14) yes
C12 H24 H12 2_666 2_666 19.80(16) yes
C12 H24 H19 2_666 2_766 76.97(16) yes
C12 H24 H23 2_666 . 81.93(13) yes
C12 H24 H25 2_666 . 141.72(13) yes
C15 H24 C17 2_766 . 74.5(7) yes
C15 H24 N3 2_766 . 31.9(3) yes
C15 H24 H6 2_766 2_666 145.3(2) yes
C15 H24 H8 2_766 2_666 163.83(18) yes
C15 H24 H10 2_766 1_655 72.9(2) yes
C15 H24 H12 2_766 2_666 104.3(2) yes
C15 H24 H19 2_766 2_766 23.67(18) yes
C15 H24 H23 2_766 . 93.6(2) yes
C15 H24 H25 2_766 . 93.21(18) yes
C17 H24 N3 . . 42.5(7) yes
C17 H24 H6 . 2_666 106.6(7) yes
C17 H24 H8 . 2_666 90.6(7) yes
C17 H24 H10 . 1_655 111.2(6) yes
C17 H24 H12 . 2_666 111.1(6) yes
C17 H24 H19 . 2_766 98.1(7) yes
C17 H24 H23 . . 35.3(6) yes
C17 H24 H25 . . 35.3(6) yes
N3 H24 H6 . 2_666 137.48(19) yes
N3 H24 H8 . 2_666 132.86(19) yes
N3 H24 H10 . 1_655 89.8(2) yes
N3 H24 H12 . 2_666 111.5(2) yes
N3 H24 H19 . 2_766 55.61(19) yes
N3 H24 H23 . . 66.02(19) yes
N3 H24 H25 . . 66.02(19) yes
H6 H24 H8 2_666 2_666 33.43 yes
H6 H24 H10 2_666 1_655 74.716 yes
H6 H24 H12 2_666 2_666 107.18 yes
H6 H24 H19 2_666 2_766 136.309 yes
H6 H24 H23 2_666 . 106.753 yes
H6 H24 H25 2_666 . 74.304 yes
H8 H24 H10 2_666 1_655 107.867 yes
H8 H24 H12 2_666 2_666 86.667 yes
H8 H24 H19 2_666 2_766 169.054 yes
H8 H24 H23 2_666 . 76.861 yes
H8 H24 H25 2_666 . 70.743 yes
H10 H24 H12 1_655 2_666 134.881 yes
H10 H24 H19 1_655 2_766 62.826 yes
H10 H24 H23 1_655 . 146.29 yes
H10 H24 H25 1_655 . 89.389 yes
H12 H24 H19 2_666 2_766 96.225 yes
H12 H24 H23 2_666 . 77.87 yes
H12 H24 H25 2_666 . 135.31 yes
H19 H24 H23 2_766 . 114.056 yes
H19 H24 H25 2_766 . 113.286 yes
H23 H24 H25 . . 60 yes
C2 H25 C16 . 1_655 96.5(3) yes
C2 H25 C17 . . 154.6(6) yes
C2 H25 N3 . . 126.5(2) yes
C2 H25 H6 . 2_666 95.20(16) yes
C2 H25 H8 . 2_666 93.13(16) yes
C2 H25 H20 . 1_655 90.34(16) yes
C2 H25 H21 . 1_655 79.63(17) yes
C2 H25 H23 . . 124.10(15) yes
C2 H25 H24 . . 167.38(17) yes
C16 H25 C17 1_655 . 65.6(7) yes
C16 H25 N3 1_655 . 31.6(3) yes
C16 H25 H6 1_655 2_666 167.17(19) yes
C16 H25 H8 1_655 2_666 149.9(2) yes
C16 H25 H20 1_655 1_655 21.0(2) yes
C16 H25 H21 1_655 1_655 21.1(2) yes
C16 H25 H23 1_655 . 71.9(2) yes
C16 H25 H24 1_655 . 96.06(19) yes
C17 H25 N3 . . 42.5(7) yes
C17 H25 H6 . 2_666 104.7(6) yes
C17 H25 H8 . 2_666 94.8(7) yes
C17 H25 H20 . 1_655 66.5(6) yes
C17 H25 H21 . 1_655 85.9(6) yes
C17 H25 H23 . . 35.3(6) yes
C17 H25 H24 . . 35.3(6) yes
N3 H25 H6 . 2_666 135.61(17) yes
N3 H25 H8 . 2_666 137.23(18) yes
N3 H25 H20 . 1_655 46.32(18) yes
N3 H25 H21 . 1_655 46.85(18) yes
N3 H25 H23 . . 66.0(2) yes
N3 H25 H24 . . 66.02(17) yes
H6 H25 H8 2_666 2_666 33.656 yes
H6 H25 H20 2_666 1_655 164.089 yes
H6 H25 H21 2_666 1_655 161.512 yes
H6 H25 H23 2_666 . 105.486 yes
H6 H25 H24 2_666 . 72.294 yes
H8 H25 H20 2_666 1_655 131.279 yes
H8 H25 H21 2_666 1_655 162.77 yes
H8 H25 H23 2_666 . 79.129 yes
H8 H25 H24 2_666 . 75.571 yes
H20 H25 H21 1_655 1_655 34.389 yes
H20 H25 H23 1_655 . 59.431 yes
H20 H25 H24 1_655 . 101.307 yes
H21 H25 H23 1_655 . 91.918 yes
H21 H25 H24 1_655 . 112.764 yes
H23 H25 H24 . . 60 yes

loop_
_geom_bond_atom_site_label_1
_geom_bond_atom_site_label_2
_geom_bond_site_symmetry_2
_geom_bond_distance
_geom_bond_publ_flag
Zn1 S1 2_666 2.430(2) yes
Zn1 S2 . 2.648(2) yes
Zn1 S3 . 2.507(2) yes
Zn1 S4 . 2.489(2) yes
Zn1 O1 2_666 2.134(5) yes
Zn1 O2 2_666 2.057(6) yes
Zn1 C1 2_666 2.913(7) yes
Zn1 C5 2_666 2.891(7) yes
Zn1 C9 . 2.941(8) yes
Zn1 C12 2_676 2.905(7) yes
Zn1 H5 . 2.8500(10) yes
Zn1 H12 2_676 2.8737(9) yes
S1 S2 2_666 2.928(3) yes
S1 C1 . 1.694(8) yes
S1 C2 2_666 2.753(8) yes
S1 H2 2_566 2.6340(19) yes
S2 C1 2_666 1.680(8) yes
S2 C2 . 2.767(8) yes
S2 H1 . 2.676(2) yes
S2 H2 . 2.863(2) yes
S2 H5 . 2.9972(19) yes
S2 H7 . 2.897(2) yes
S3 S4 . 2.917(3) yes
S3 C5 2_666 1.689(7) yes
S3 C6 . 2.746(7) yes
S3 H3 2_566 2.6432(18) yes
S3 H5 . 2.914(2) yes
S3 H12 2_676 2.9571(19) yes
S4 C5 2_666 1.701(8) yes
S4 C6 . 2.760(8) yes
S4 H4 2_666 2.6448(18) yes
O1 C9 2_666 1.235(11) yes
O1 C10 1_545 2.761(10) yes
O1 N1 2_656 2.260(10) yes
O1 H5 2_666 1.881(6) yes
O1 H6 1_545 2.625(5) yes
O1 H8 1_545 2.883(5) yes
O1 H12 1_545 2.772(5) yes
O1 H24 2_656 2.607(5) yes
O2 C12 1_545 1.252(9) yes
O2 C14 1_545 2.766(11) yes
O2 N2 1_545 2.266(8) yes
O2 H12 1_545 1.909(5) yes
O2 H15 2_667 2.911(5) yes
O2 H18 1_545 2.340(6) yes
O2 H19 1_445 2.830(5) yes
O3 C15 . 1.238(13) yes
O3 C16 2_666 2.779(12) yes
O3 N3 2_766 2.274(11) yes
O3 H12 . 2.222(8) yes
O3 H14 . 2.651(8) yes
O3 H16 1_655 2.938(7) yes
O3 H19 . 1.879(8) yes
O3 H22 2_666 2.423(6) yes
C1 C2 2_666 1.501(10) yes
C1 C3 2_666 2.517(11) yes
C1 C4 2_566 2.515(10) yes
C1 H1 2_666 2.700(8) yes
C1 H2 2_566 2.701(8) yes
C1 H9 . 2.777(7) yes
C2 C2 2_766 2.796(10) yes
C2 C3 . 1.397(12) yes
C2 C3 2_766 2.390(11) yes
C2 C4 1_655 1.385(11) yes
C2 C4 2_666 2.410(11) yes
C2 H1 . 2.089(8) yes
C2 H2 1_655 2.078(8) yes
C2 H9 2_666 2.897(7) yes
C2 H25 . 2.863(7) yes
C3 C3 2_766 2.741(11) yes
C3 C4 1_655 2.388(12) yes
C3 C4 2_666 1.368(11) yes
C3 H1 . 1.000(8) yes
C3 H2 2_666 2.051(8) yes
C4 C4 2_566 2.763(12) yes
C4 H1 2_666 2.042(7) yes
C4 H2 . 1.000(8) yes
C5 C6 2_666 1.472(10) yes
C5 C7 1_655 2.486(10) yes
C5 C8 . 2.492(10) yes
C5 H3 1_655 2.661(7) yes
C5 H4 . 2.679(7) yes
C5 H22 2_666 2.984(7) yes
C6 C6 2_565 2.809(10) yes
C6 C7 1_554 2.424(10) yes
C6 C7 2_566 1.380(11) yes
C6 C8 1_454 2.408(10) yes
C6 C8 2_666 1.404(11) yes
C6 H3 2_566 2.063(8) yes
C6 H4 2_666 2.095(8) yes
C6 H22 . 2.855(8) yes
C7 C7 2_567 2.769(10) yes
C7 C8 1_455 2.394(11) yes
C7 C8 2_667 1.388(10) yes
C7 H3 . 1.000(7) yes
C7 H4 2_667 2.069(7) yes
C8 C8 2_767 2.766(11) yes
C8 H3 2_667 2.076(7) yes
C8 H4 . 1.000(8) yes
C8 H13 2_667 2.967(8) yes
C9 C10 2_676 2.416(11) yes
C9 C11 1_565 2.422(14) yes
C9 N1 1_565 1.325(10) yes
C9 H5 . 1.000(7) yes
C9 H6 2_676 2.617(7) yes
C9 H8 2_676 2.746(7) yes
C9 H10 1_565 2.681(9) yes
C9 H11 1_565 2.705(9) yes
C10 C11 2_666 2.461(15) yes
C10 N1 2_666 1.459(11) yes
C10 H6 . 1.000(11) yes
C10 H7 . 1.000(10) yes
C10 H8 . 1.000(10) yes
C10 H9 2_666 2.449(12) yes
C11 N1 . 1.431(14) yes
C11 H5 1_545 2.654(10) yes
C11 H7 2_666 2.467(9) yes
C11 H9 . 1.000(9) yes
C11 H10 . 1.000(10) yes
C11 H11 . 1.000(10) yes
C12 C13 . 2.416(11) yes
C12 C14 . 2.413(13) yes
C12 N2 . 1.322(11) yes
C12 H12 . 1.000(8) yes
C12 H14 . 2.476(7) yes
C12 H15 2_677 2.953(7) yes
C12 H18 . 2.476(8) yes
C12 H24 2_666 2.917(7) yes
C13 C14 . 2.481(13) yes
C13 N2 . 1.451(10) yes
C13 H4 . 2.783(8) yes
C13 H12 . 2.619(9) yes
C13 H13 . 1.000(8) yes
C13 H14 . 1.000(10) yes
C13 H15 . 1.000(9) yes
C13 H16 . 2.745(9) yes
C13 H17 . 2.681(9) yes
C14 N2 . 1.448(12) yes
C14 H13 . 2.666(8) yes
C14 H15 . 2.763(9) yes
C14 H16 . 1.000(8) yes
C14 H17 . 1.000(9) yes
C14 H18 . 1.000(8) yes
C15 C16 2_666 2.399(12) yes
C15 C17 2_766 2.422(15) yes
C15 N3 2_766 1.321(11) yes
C15 H16 1_655 2.889(10) yes
C15 H19 . 1.000(9) yes
C15 H21 2_666 2.900(8) yes
C15 H22 2_666 2.489(9) yes
C15 H24 2_766 2.490(10) yes
C16 C17 1_455 2.457(16) yes
C16 N3 1_455 1.441(12) yes
C16 H20 . 1.000(11) yes
C16 H21 . 1.000(11) yes
C16 H22 . 1.000(13) yes
C16 H23 1_455 2.681(12) yes
C16 H25 1_455 2.694(13) yes
C17 N3 . 1.441(14) yes
C17 H19 2_766 2.634(11) yes
C17 H20 1_655 2.547(11) yes
C17 H21 1_655 2.855(11) yes
C17 H23 . 1.000(10) yes
C17 H24 . 1.000(10) yes
C17 H25 . 1.000(10) yes
N1 H5 1_545 2.038(6) yes
N1 H6 2_666 2.025(7) yes
N1 H7 2_666 2.025(6) yes
N1 H8 2_666 2.025(7) yes
N1 H9 . 2.001(8) yes
N1 H10 . 2.001(8) yes
N1 H11 . 2.001(8) yes
N2 H12 . 2.029(8) yes
N2 H13 . 2.018(6) yes
N2 H14 . 2.018(7) yes
N2 H15 . 2.018(7) yes
N2 H16 . 2.015(7) yes
N2 H17 . 2.015(8) yes
N2 H18 . 2.015(7) yes
N3 H19 2_766 2.026(6) yes
N3 H20 1_655 2.009(6) yes
N3 H21 1_655 2.009(6) yes
N3 H22 1_655 2.009(8) yes
N3 H23 . 2.009(8) yes
N3 H24 . 2.009(8) yes
N3 H25 . 2.009(8) yes
H1 H1 2_666 2.2881 yes
H1 H2 2_666 2.3297 yes
H1 H7 . 2.5968 yes
H1 H7 2_666 2.6149 yes
H2 H21 . 2.6445 yes
H3 H4 2_667 2.3735 yes
H3 H18 1_545 2.9752 yes
H4 H4 2_667 2.735 yes
H4 H13 . 2.6268 yes
H4 H13 2_667 2.9541 yes
H4 H14 . 2.5666 yes
H4 H15 . 2.6829 yes
H5 H10 1_565 2.6692 yes
H5 H11 1_565 2.7325 yes
H6 H7 . 1.633 yes
H6 H8 . 1.633 yes
H6 H11 1_565 2.2868 yes
H6 H24 2_666 2.8258 yes
H6 H25 2_666 2.8557 yes
H7 H8 . 1.633 yes
H7 H9 2_666 2.0589 yes
H8 H23 2_666 2.9462 yes
H8 H24 2_666 2.8513 yes
H8 H25 2_666 2.7795 yes
H9 H10 . 1.633 yes
H9 H11 . 1.633 yes
H10 H11 . 1.633 yes
H10 H11 2_556 2.8709 yes
H10 H19 2_666 2.7584 yes
H10 H24 1_455 2.9007 yes
H12 H14 . 2.277 yes
H12 H17 2_677 2.956 yes
H12 H24 2_666 2.9 yes
H13 H14 . 1.633 yes
H13 H15 . 1.633 yes
H13 H16 . 2.5533 yes
H13 H17 . 2.91 yes
H14 H15 . 1.633 yes
H15 H17 . 2.591 yes
H15 H17 2_677 2.9942 yes
H15 H18 2_677 2.9008 yes
H16 H17 . 1.633 yes
H16 H18 . 1.633 yes
H17 H18 . 1.633 yes
H17 H18 2_577 2.7447 yes
H19 H24 2_766 2.2993 yes
H20 H21 . 1.633 yes
H20 H22 . 1.633 yes
H20 H23 1_455 2.3998 yes
H20 H25 1_455 2.7753 yes
H21 H22 . 1.633 yes
H21 H25 1_455 2.748 yes
H23 H24 . 1.633 yes
H23 H25 . 1.633 yes
H24 H25 . 1.633 yes
